data_7705710
loop_
_publ_author_name
'Koehne, Ingo'
'Lik, Artur'
'Gerstel, Miriam'
'Bruhn, Clemens'
'Reithmaier, Johann Peter'
'Benyoucef, Mohamed'
'Pietschnig, Rudolf'

_publ_section_title
;
 Functionalised phosphonate ester supported lanthanide (Ln = La, Nd, Dy,
 Er) complexes.
;
_journal_issue 46
_journal_name_full 'Dalton transactions (Cambridge, England : 2003)'
_journal_page_first 16683
_journal_page_last 16692
_journal_paper_doi 10.1039/d0dt03047c
_journal_volume 49
_journal_year 2020
_chemical_formula_moiety 'C39 H63 N3 Nd O18 P3'
_chemical_formula_sum 'C39 H63 N3 Nd O18 P3'
_chemical_formula_weight 1099.07
_space_group_crystal_system monoclinic
_space_group_IT_number 4
_space_group_name_Hall 'P 2yb'
_space_group_name_H-M_alt 'P 1 21 1'
_atom_sites_solution_hydrogens geom
_audit_creation_date 2020-05-14
_audit_creation_method
;
Olex2 1.2
(compiled 2018.05.29 svn.r3508 for OlexSys, GUI svn.r5506)
;
_audit_update_record
;
2020-10-08 deposited with the CCDC.	2020-10-14 downloaded from the CCDC.
;
_cell_angle_alpha 90
_cell_angle_beta 97.312(3)
_cell_angle_gamma 90
_cell_formula_units_Z 4
_cell_length_a 15.3724(7)
_cell_length_b 20.4341(6)
_cell_length_c 16.3173(6)
_cell_measurement_reflns_used 47708
_cell_measurement_temperature 100(2)
_cell_measurement_theta_max 26.23
_cell_measurement_theta_min 1.34
_cell_volume 5083.9(3)
_computing_cell_refinement 'X-Area Recipe 1.33.0.0 (STOE, 2015)'
_computing_data_collection 'X-Area WinXpose 2.0.22.0 (STOE, 2016)'
_computing_data_reduction
;
X-Area Integrate 1.71.0.0 (STOE, 2016)
X-Area LANA 1.71.4.0 (STOE, 2017)
;
_computing_molecular_graphics 'Mercury (P. A. Wood et al., 2020)'
_computing_publication_material
;
STOE & Cie GmbH, X-Area, software package for collecting single-crystal or
multi-domain crystal data on STOE area-detector diffractometers, for image 
processing, for the correction and scaling of reflection intensities and 
for outlier rejection, version 1.77, Darmstadt 2016
;
_computing_structure_refinement 'ShelXL (Sheldrick, 2015)'
_computing_structure_solution 'ShelXT (Sheldrick, 2015)'
_diffrn_ambient_temperature 100.15
_diffrn_detector_area_resol_mean 6.67
_diffrn_measured_fraction_theta_full 0.999
_diffrn_measured_fraction_theta_max 0.990
_diffrn_measurement_device_type 'STOE IPDS II'
_diffrn_measurement_method 'rotation method, \w scans'
_diffrn_radiation_type MoK\a
_diffrn_radiation_wavelength 0.71073
_diffrn_reflns_av_R_equivalents 0.0381
_diffrn_reflns_av_unetI/netI 0.0424
_diffrn_reflns_Laue_measured_fraction_full 0.999
_diffrn_reflns_Laue_measured_fraction_max 0.990
_diffrn_reflns_limit_h_max 18
_diffrn_reflns_limit_h_min -18
_diffrn_reflns_limit_k_max 24
_diffrn_reflns_limit_k_min -24
_diffrn_reflns_limit_l_max 19
_diffrn_reflns_limit_l_min -19
_diffrn_reflns_number 35429
_diffrn_reflns_point_group_measured_fraction_full 0.995
_diffrn_reflns_point_group_measured_fraction_max 0.983
_diffrn_reflns_theta_full 25.242
_diffrn_reflns_theta_max 25.720
_diffrn_reflns_theta_min 1.258
_exptl_absorpt_coefficient_mu 1.185
_exptl_absorpt_correction_T_max 0.9178
_exptl_absorpt_correction_T_min 0.3265
_exptl_absorpt_correction_type multi-scan
_exptl_absorpt_process_details
;
STOE X-Red32, absorption correction by Gaussian integration, analogous to
P. Coppens, "The Evaluation of Absorption and Extinction in Single-Crystal
Structure Analysis", published in: F. R. Ahmed (Editor), "Crystallographic
Computing", Munksgaard, Copenhagen (1970), 255 - 270.
Afterwards scaling of reflection intensities was performed within STOE LANA.
J. Koziskova, F. Hahn, J. Richter, J. Kozisek, "Comparison of different
absorption corrections on the model structure of tetrakis(\m~2~-acetato)-
diaqua-di-copper(II)", Acta Chimica Slovaca, vol. 9, no. 2, 2016, pp. 136 - 140.
;
_exptl_crystal_colour colorless
_exptl_crystal_density_diffrn 1.436
_exptl_crystal_density_method 'not measured'
_exptl_crystal_description plate
_exptl_crystal_F_000 2268
_exptl_crystal_size_max 0.19
_exptl_crystal_size_mid 0.11
_exptl_crystal_size_min 0.03
_refine_diff_density_max 1.585
_refine_diff_density_min -0.915
_refine_diff_density_rms 0.085
_refine_ls_abs_structure_details
;
 Flack x determined using 6647 quotients [(I+)-(I-)]/[(I+)+(I-)]
 (Parsons, Flack and Wagner, Acta Cryst. B69 (2013) 249-259).
;
_refine_ls_abs_structure_Flack -0.003(7)
_refine_ls_extinction_method none
_refine_ls_goodness_of_fit_ref 1.035
_refine_ls_hydrogen_treatment constr
_refine_ls_matrix_type full
_refine_ls_number_parameters 1340
_refine_ls_number_reflns 19054
_refine_ls_number_restraints 329
_refine_ls_restrained_S_all 1.036
_refine_ls_R_factor_all 0.0572
_refine_ls_R_factor_gt 0.0432
_refine_ls_shift/su_max 0.048
_refine_ls_shift/su_mean 0.001
_refine_ls_structure_factor_coef Fsqd
_refine_ls_weighting_details 'w=1/[\s^2^(Fo^2^)+(0.0605P)^2^+6.8169P] where P=(Fo^2^+2Fc^2^)/3'
_refine_ls_weighting_scheme calc
_refine_ls_wR_factor_gt 0.1052
_refine_ls_wR_factor_ref 0.1162
_reflns_Friedel_coverage 0.929
_reflns_Friedel_fraction_full 0.991
_reflns_Friedel_fraction_max 0.977
_reflns_number_gt 16024
_reflns_number_total 19054
_reflns_threshold_expression 'I > 2\s(I)'
_cod_data_source_file d0dt03047c2.cif
_cod_data_source_block i2902
_cod_depositor_comments 'Adding full bibliography for 7705708--7705721.cif.'
_cod_database_code 7705710
_shelx_shelxl_version_number 2014/7
_shelx_space_group_comment
;
The symmetry employed for this shelxl refinement is uniquely defined
by the following loop, which should always be used as a source of
symmetry information in preference to the above space-group names.
They are only intended as comments.
;
_shelx_estimated_absorpt_t_max 0.965
_shelx_estimated_absorpt_t_min 0.806
_olex2_refinement_description
;
1. Fixed Uiso
 At 1.2 times of:
  All C(H) groups, {H48A,H48B,H48C} of C48, All C(H,H) groups
 At 1.5 times of:
  {H35A,H35B,H35C} of C35, {H77A,H77B,H77C} of C77, {H75A,H75B,H75C} of C75,
  {H38A,H38B,H38C} of C38, {H36A,H36B,H36C} of C36, {H78A,H78B,H78C} of C78,
  {H74A,H74B,H74C} of C74, {H39A,H39B,H39C} of C39, {H13D,H13E,H13F} of C13A,
  {H9A,H9B,H9C} of C9, {H10A,H10B,H10C} of C10, {H9AA,H9AB,H9AC} of C9A, {H10D,
  H10E,H10F} of C10A, {H12A,H12B,H12C} of C12, {H13A,H13B,H13C} of C13, {H12D,
  H12E,H12F} of C12A, {H49D,H49E,H49F} of C49A, {H49A,H49B,H49C} of C49, {H48D,
  H48E,H48F} of C48A, {H65A,H65B,H65C} of C65, {H64A,H64B,H64C} of C64, {H25A,
  H25B,H25C} of C25, {H51A,H51B,H51C} of C51, {H61A,H61B,H61C} of C61, {H26A,
  H26B,H26C} of C26, {H62A,H62B,H62C} of C62, {H52A,H52B,H52C} of C52, {H23A,
  H23B,H23C} of C23, {H22A,H22B,H22C} of C22
2. Uiso/Uaniso restraints and constraints
O2 \\sim C8 \\sim C9 \\sim C10: within 2A with sigma of 0.04 and sigma for
terminal atoms of 0.08
O2A \\sim C8A \\sim C9A \\sim C10A: within 2A with sigma of 0.04 and sigma for
terminal atoms of 0.08
O3 \\sim C11 \\sim C12 \\sim C13: within 2A with sigma of 0.04 and sigma for
terminal atoms of 0.08
O3A \\sim C11A \\sim C12A \\sim C13A: within 2A with sigma of 0.04 and sigma
for terminal atoms of 0.08
O20 \\sim C47 \\sim C48 \\sim C49: within 2A with sigma of 0.04 and sigma for
terminal atoms of 0.08
O20A \\sim C47A \\sim C48A \\sim C49A: within 2A with sigma of 0.04 and sigma
for terminal atoms of 0.08
C27 \\sim C28 \\sim C29 \\sim C30 \\sim C31 \\sim C32 \\sim C33: within 2A with
sigma of 0.04 and sigma for terminal atoms of 0.08
C27A \\sim C28A \\sim C29A \\sim C30A \\sim C31A \\sim C32A \\sim C33A: within
2A with sigma of 0.04 and sigma for terminal atoms of 0.08
Uanis(C49) = Uanis(C49A)
Uanis(C27) = Uanis(C27A)
Uanis(C28) = Uanis(C28A)
3. Rigid body (RIGU) restrains
 C9, C9A
 with sigma for 1-2 distances of 0.004 and sigma for 1-3 distances of 0.004
 O20A, C47A, C48A, C49A
 with sigma for 1-2 distances of 0.004 and sigma for 1-3 distances of 0.004
 C27, C28, C29, C30, C31, C32, C33
 with sigma for 1-2 distances of 0.004 and sigma for 1-3 distances of 0.004
 C10, C10A, C9, C9A, C8A, C8
 with sigma for 1-2 distances of 0.001 and sigma for 1-3 distances of 0.0001
4. Same fragment restrains
{P2, O5, C21, C22, C23} sigma for 1-2: 0.02, 1-3: 0.04
{P1, O2A, C8A, C9A, C10A} sigma for 1-2: 0.02, 1-3: 0.04
as
{P1, O2, C8, C9, C10}
{O3A, C11A, C12A, C13A} sigma for 1-2: 0.02, 1-3: 0.04
as
{O3, C11, C12, C13}
{P4, O20A, C47A, C48A, C49A} sigma for 1-2: 0.02, 1-3: 0.04
as
{P4, O20, C47, C48, C49}
{P3, C27A, C28A, C29A, C30A, C31A, C32A, C33A} sigma for 1-2: 0.02, 1-3: 0.04
as
{P3, C27, C28, C29, C30, C31, C32, C33}
5. Others
 Sof(O2A)=Sof(C8A)=Sof(H8A)=Sof(C9A)=Sof(H9AA)=Sof(H9AB)=Sof(H9AC)=Sof(C10A)=
 Sof(H10D)=Sof(H10E)=Sof(H10F)=1-FVAR(1)
 Sof(O2)=Sof(C8)=Sof(H8)=Sof(C9)=Sof(H9A)=Sof(H9B)=Sof(H9C)=Sof(C10)=Sof(H10A)=
 Sof(H10B)=Sof(H10C)=FVAR(1)
 Sof(O3A)=Sof(C11A)=Sof(H11A)=Sof(C12A)=Sof(H12D)=Sof(H12E)=Sof(H12F)=
 Sof(C13A)=Sof(H13D)=Sof(H13E)=Sof(H13F)=1-FVAR(2)
 Sof(O3)=Sof(C11)=Sof(H11)=Sof(C12)=Sof(H12A)=Sof(H12B)=Sof(H12C)=Sof(C13)=
 Sof(H13A)=Sof(H13B)=Sof(H13C)=FVAR(2)
 Sof(O20A)=Sof(C47A)=Sof(H47A)=Sof(C48A)=Sof(H48D)=Sof(H48E)=Sof(H48F)=
 Sof(C49A)=Sof(H49D)=Sof(H49E)=Sof(H49F)=1-FVAR(3)
 Sof(O20)=Sof(C47)=Sof(H47)=Sof(C48)=Sof(H48A)=Sof(H48B)=Sof(H48C)=Sof(C49)=
 Sof(H49A)=Sof(H49B)=Sof(H49C)=FVAR(3)
 Sof(C27A)=Sof(H27C)=Sof(H27D)=Sof(C28A)=Sof(C29A)=Sof(H29A)=Sof(C30A)=
 Sof(H30A)=Sof(C31A)=Sof(H31A)=Sof(C32A)=Sof(H32A)=Sof(C33A)=Sof(H33A)=1-FVAR(4)
 Sof(C27)=Sof(H27A)=Sof(H27B)=Sof(C28)=Sof(C29)=Sof(H29)=Sof(C30)=Sof(H30)=
 Sof(C31)=Sof(H31)=Sof(C32)=Sof(H32)=Sof(C33)=Sof(H33)=FVAR(4)
6.a Ternary CH refined with riding coordinates:
 C8(H8), C8A(H8A), C11(H11), C11A(H11A), C47(H47), C47A(H47A), C21(H21),
 C24(H24), C50(H50), C60(H60), C63(H63), C73(H73), C76(H76), C34(H34), C37(H37)
6.b Secondary CH2 refined with riding coordinates:
 C1(H1A,H1B), C14(H14A,H14B), C40(H40A,H40B), C53(H53A,H53B), C66(H66A,H66B),
 C27(H27A,H27B), C27A(H27C,H27D)
6.c Aromatic/amide H refined with riding coordinates:
 C5(H5), C4(H4), C7(H7), C6(H6), C20(H20), C16(H16), C18(H18), C17(H17),
 C19(H19), C42(H42), C43(H43), C46(H46), C45(H45), C44(H44), C55(H55), C56(H56),
  C57(H57), C58(H58), C59(H59), C68(H68), C69(H69), C70(H70), C71(H71),
 C72(H72), C29(H29), C30(H30), C31(H31), C32(H32), C33(H33), C29A(H29A),
 C30A(H30A), C31A(H31A), C32A(H32A), C33A(H33A), C3(H3)
6.d Idealised Me refined as rotating group:
 C9(H9A,H9B,H9C), C10(H10A,H10B,H10C), C9A(H9AA,H9AB,H9AC), C10A(H10D,H10E,
 H10F), C12(H12A,H12B,H12C), C13(H13A,H13B,H13C), C12A(H12D,H12E,H12F),
 C13A(H13D,H13E,H13F), C48(H48A,H48B,H48C), C49(H49A,H49B,H49C), C48A(H48D,H48E,
 H48F), C49A(H49D,H49E,H49F), C22(H22A,H22B,H22C), C23(H23A,H23B,H23C),
 C25(H25A,H25B,H25C), C26(H26A,H26B,H26C), C51(H51A,H51B,H51C), C52(H52A,H52B,
 H52C), C61(H61A,H61B,H61C), C62(H62A,H62B,H62C), C64(H64A,H64B,H64C), C65(H65A,
 H65B,H65C), C74(H74A,H74B,H74C), C77(H77A,H77B,H77C), C78(H78A,H78B,H78C),
 C75(H75A,H75B,H75C), C36(H36A,H36B,H36C), C35(H35A,H35B,H35C), C38(H38A,H38B,
 H38C), C39(H39A,H39B,H39C)
;
_olex2_submission_special_instructions 'No special instructions were received'

loop_
_space_group_symop_operation_xyz
'x, y, z'
'-x, y+1/2, -z'

loop_
_atom_site_label
_atom_site_type_symbol
_atom_site_fract_x
_atom_site_fract_y
_atom_site_fract_z
_atom_site_U_iso_or_equiv
_atom_site_adp_type
_atom_site_occupancy
_atom_site_site_symmetry_order
_atom_site_calc_flag
_atom_site_refinement_flags_posn
_atom_site_refinement_flags_adp
_atom_site_refinement_flags_occupancy
_atom_site_disorder_assembly
_atom_site_disorder_group
Nd1 Nd 0.42988(3) 0.47916(2) 0.51997(3) 0.03591(13) Uani 1 1 d . . . . .
C1 C 0.6969(6) 0.4035(5) 0.6161(6) 0.051(2) Uani 1 1 d . . . . .
H1A H 0.6866 0.4410 0.6521 0.061 Uiso 1 1 calc R . . . .
H1B H 0.6588 0.3671 0.6301 0.061 Uiso 1 1 calc R . . . .
N1 N 0.4227(5) 0.4231(3) 0.6871(4) 0.0380(15) Uani 1 1 d . . . . .
O1 O 0.5714(4) 0.4465(3) 0.4975(4) 0.0437(14) Uani 1 1 d . . . . .
P1 P 0.66440(16) 0.42626(13) 0.51317(15) 0.0461(5) Uani 1 1 d D . . . .
O2 O 0.7297(9) 0.4643(8) 0.4731(12) 0.048(4) Uani 0.49(2) 1 d D U P A 1
C8 C 0.7338(19) 0.5292(10) 0.4408(17) 0.064(6) Uani 0.49(2) 1 d D U P A 1
H8 H 0.6825 0.5413 0.3996 0.077 Uiso 0.49(2) 1 calc R . P A 1
C9 C 0.754(3) 0.5770(18) 0.508(3) 0.121(9) Uani 0.49(2) 1 d D U P A 1
H9A H 0.7386 0.6210 0.4875 0.181 Uiso 0.49(2) 1 calc GR . P A 1
H9B H 0.8168 0.5753 0.5284 0.181 Uiso 0.49(2) 1 calc GR . P A 1
H9C H 0.7202 0.5664 0.5534 0.181 Uiso 0.49(2) 1 calc GR . P A 1
C10 C 0.8177(15) 0.5207(11) 0.4048(15) 0.064(5) Uani 0.49(2) 1 d D U P A 1
H10A H 0.8135 0.4821 0.3689 0.095 Uiso 0.49(2) 1 calc GR . P A 1
H10B H 0.8661 0.5149 0.4494 0.095 Uiso 0.49(2) 1 calc GR . P A 1
H10C H 0.8286 0.5596 0.3724 0.095 Uiso 0.49(2) 1 calc GR . P A 1
O2A O 0.7285(8) 0.4899(7) 0.5109(9) 0.036(4) Uani 0.51(2) 1 d D U P A 2
C8A C 0.7142(17) 0.5340(10) 0.4441(14) 0.062(6) Uani 0.51(2) 1 d D U P A 2
H8A H 0.6496 0.5282 0.4287 0.074 Uiso 0.51(2) 1 calc R . P A 2
C9A C 0.7167(16) 0.6028(10) 0.4661(17) 0.067(6) Uani 0.51(2) 1 d D U P A 2
H9AA H 0.7147 0.6294 0.4160 0.101 Uiso 0.51(2) 1 calc GR . P A 2
H9AB H 0.7709 0.6121 0.5027 0.101 Uiso 0.51(2) 1 calc GR . P A 2
H9AC H 0.6661 0.6133 0.4947 0.101 Uiso 0.51(2) 1 calc GR . P A 2
C10A C 0.742(4) 0.5353(15) 0.3634(19) 0.155(13) Uani 0.51(2) 1 d D U P A 2
H10D H 0.7088 0.5023 0.3284 0.232 Uiso 0.51(2) 1 calc GR . P A 2
H10E H 0.8044 0.5257 0.3677 0.232 Uiso 0.51(2) 1 calc GR . P A 2
H10F H 0.7301 0.5788 0.3389 0.232 Uiso 0.51(2) 1 calc GR . P A 2
O3 O 0.6892(8) 0.3810(8) 0.4485(9) 0.042(4) Uani 0.54(2) 1 d D U P A 1
C11 C 0.6227(16) 0.3470(10) 0.3908(12) 0.054(5) Uani 0.54(2) 1 d D U P A 1
H11 H 0.5671 0.3423 0.4162 0.065 Uiso 0.54(2) 1 calc R . P A 1
C12 C 0.661(2) 0.2805(10) 0.3787(15) 0.075(8) Uani 0.54(2) 1 d D U P A 1
H12A H 0.6235 0.2568 0.3356 0.112 Uiso 0.54(2) 1 calc GR . P A 1
H12B H 0.6652 0.2559 0.4306 0.112 Uiso 0.54(2) 1 calc GR . P A 1
H12C H 0.7199 0.2855 0.3621 0.112 Uiso 0.54(2) 1 calc GR . P A 1
C13 C 0.6061(16) 0.3856(12) 0.3137(12) 0.072(7) Uani 0.54(2) 1 d D U P A 1
H13A H 0.5666 0.3612 0.2728 0.108 Uiso 0.54(2) 1 calc GR . P A 1
H13B H 0.6618 0.3937 0.2921 0.108 Uiso 0.54(2) 1 calc GR . P A 1
H13C H 0.5791 0.4275 0.3252 0.108 Uiso 0.54(2) 1 calc GR . P A 1
O3A O 0.6745(11) 0.3487(10) 0.4768(10) 0.052(5) Uani 0.46(2) 1 d D U P A 2
C11A C 0.676(2) 0.3345(13) 0.3883(14) 0.069(8) Uani 0.46(2) 1 d D U P A 2
H11A H 0.7052 0.3710 0.3616 0.083 Uiso 0.46(2) 1 calc R . P A 2
C12A C 0.730(3) 0.2730(17) 0.388(2) 0.127(18) Uani 0.46(2) 1 d D U P A 2
H12D H 0.7403 0.2633 0.3312 0.190 Uiso 0.46(2) 1 calc GR . P A 2
H12E H 0.6976 0.2366 0.4093 0.190 Uiso 0.46(2) 1 calc GR . P A 2
H12F H 0.7856 0.2792 0.4228 0.190 Uiso 0.46(2) 1 calc GR . P A 2
C13A C 0.5853(18) 0.3245(15) 0.3450(18) 0.079(9) Uani 0.46(2) 1 d D U P A 2
H13D H 0.5882 0.3147 0.2866 0.119 Uiso 0.46(2) 1 calc GR . P A 2
H13E H 0.5508 0.3644 0.3493 0.119 Uiso 0.46(2) 1 calc GR . P A 2
H13F H 0.5575 0.2880 0.3705 0.119 Uiso 0.46(2) 1 calc GR . P A 2
Nd2 Nd 0.92709(3) 0.52896(2) 0.02558(3) 0.03945(15) Uani 1 1 d . . . . .
C2 C 0.7911(6) 0.3823(5) 0.6363(6) 0.049(2) Uani 1 1 d . . . . .
N2 N 0.4456(5) 0.5202(5) 0.3502(5) 0.053(2) Uani 1 1 d . . . . .
P2 P 0.32937(15) 0.30953(11) 0.51531(14) 0.0405(5) Uani 1 1 d D . . . .
N5 N 0.8828(6) 0.5684(4) -0.1472(5) 0.050(2) Uani 1 1 d . . . . .
C5 C 0.9651(7) 0.3404(6) 0.6735(7) 0.065(3) Uani 1 1 d . . . . .
H5 H 1.0241 0.3264 0.6871 0.078 Uiso 1 1 calc R . . . .
O5 O 0.3792(4) 0.2480(3) 0.5523(4) 0.0457(15) Uani 1 1 d D . . . .
P5 P 0.90011(17) 0.34231(12) 0.00363(15) 0.0449(5) Uani 1 1 d . . . . .
O4 O 0.3889(4) 0.3661(3) 0.5071(4) 0.0398(13) Uani 1 1 d . . . . .
P4 P 0.70595(16) 0.60003(12) -0.00457(15) 0.0424(5) Uani 1 1 d D . . . .
O20 O 0.692(2) 0.6141(12) 0.0858(11) 0.035(7) Uani 0.47(2) 1 d D U P B 1
C47 C 0.630(2) 0.5858(17) 0.136(3) 0.057(11) Uani 0.47(2) 1 d D U P B 1
H47 H 0.6513 0.5988 0.1946 0.069 Uiso 0.47(2) 1 calc R . P B 1
C48 C 0.6310(15) 0.5146(9) 0.1357(14) 0.054(7) Uani 0.47(2) 1 d D U P B 1
H48A H 0.6032 0.4987 0.0820 0.065 Uiso 0.47(2) 1 calc GR . P B 1
H48B H 0.5989 0.4979 0.1795 0.065 Uiso 0.47(2) 1 calc GR . P B 1
H48C H 0.6919 0.4992 0.1451 0.065 Uiso 0.47(2) 1 calc GR . P B 1
C49 C 0.543(4) 0.620(5) 0.115(7) 0.062(7) Uani 0.47(2) 1 d D U P B 1
H49A H 0.5157 0.6058 0.0604 0.094 Uiso 0.47(2) 1 calc GR . P B 1
H49B H 0.5518 0.6673 0.1154 0.094 Uiso 0.47(2) 1 calc GR . P B 1
H49C H 0.5039 0.6085 0.1564 0.094 Uiso 0.47(2) 1 calc GR . P B 1
O20A O 0.682(3) 0.6153(17) 0.0820(14) 0.074(11) Uani 0.53(2) 1 d D U P B 2
C47A C 0.623(2) 0.578(2) 0.128(2) 0.068(9) Uani 0.53(2) 1 d D U P B 2
H47A H 0.6069 0.5357 0.0987 0.082 Uiso 0.53(2) 1 calc R . P B 2
C48A C 0.6660(14) 0.5636(11) 0.2123(11) 0.063(6) Uani 0.53(2) 1 d D U P B 2
H48D H 0.7156 0.5340 0.2092 0.095 Uiso 0.53(2) 1 calc GR . P B 2
H48E H 0.6239 0.5430 0.2446 0.095 Uiso 0.53(2) 1 calc GR . P B 2
H48F H 0.6872 0.6046 0.2392 0.095 Uiso 0.53(2) 1 calc GR . P B 2
C49A C 0.541(4) 0.620(4) 0.127(6) 0.062(7) Uani 0.53(2) 1 d D U P B 2
H49D H 0.5172 0.6298 0.0694 0.094 Uiso 0.53(2) 1 calc GR . P B 2
H49E H 0.5559 0.6610 0.1564 0.094 Uiso 0.53(2) 1 calc GR . P B 2
H49F H 0.4966 0.5965 0.1535 0.094 Uiso 0.53(2) 1 calc GR . P B 2
N4 N 0.9734(6) 0.6559(4) 0.1095(5) 0.0481(19) Uani 1 1 d . . . . .
C4 C 0.9380(8) 0.4006(7) 0.6973(8) 0.076(3) Uani 1 1 d . . . . .
H4 H 0.9796 0.4292 0.7267 0.092 Uiso 1 1 calc R . . . .
C7 C 0.8170(8) 0.3210(6) 0.6116(11) 0.090(5) Uani 1 1 d . . . . .
H7 H 0.7750 0.2925 0.5826 0.107 Uiso 1 1 calc R . . . .
O7 O 0.2772(4) 0.4926(3) 0.4744(4) 0.0426(15) Uani 1 1 d . . . . .
O6 O 0.2798(4) 0.2842(3) 0.4321(4) 0.0488(15) Uani 1 1 d . . . . .
P6 P 1.15559(16) 0.52766(13) -0.02969(14) 0.0456(5) Uani 1 1 d . . . . .
N6 N 0.9236(5) 0.4790(5) 0.1957(4) 0.0518(18) Uani 1 1 d . . . . .
C6 C 0.9035(8) 0.3012(7) 0.6290(11) 0.095(5) Uani 1 1 d . . . . .
H6 H 0.9206 0.2598 0.6100 0.114 Uiso 1 1 calc R . . . .
O8 O 0.1182(4) 0.4650(3) 0.4918(4) 0.0511(16) Uani 1 1 d . . . . .
O9 O 0.1520(4) 0.5686(3) 0.4218(4) 0.0513(16) Uani 1 1 d . . . . .
O10 O 0.4946(4) 0.4249(3) 0.6559(4) 0.0445(14) Uani 1 1 d . . . . .
O12 O 0.4133(4) 0.3896(3) 0.7462(4) 0.0497(15) Uani 1 1 d . . . . .
O11 O 0.3607(4) 0.4584(3) 0.6509(4) 0.0428(14) Uani 1 1 d . . . . .
O13 O 0.4200(4) 0.4633(3) 0.3658(4) 0.0494(17) Uani 1 1 d . . . . .
O14 O 0.4569(5) 0.5594(3) 0.4102(4) 0.0536(17) Uani 1 1 d . . . . .
C14 C 0.2452(6) 0.3298(5) 0.5756(6) 0.046(2) Uani 1 1 d . . . . .
H14A H 0.2711 0.3574 0.6223 0.055 Uiso 1 1 calc R . . . .
H14B H 0.2013 0.3568 0.5412 0.055 Uiso 1 1 calc R . . . .
O15 O 0.4599(6) 0.5359(5) 0.2819(4) 0.084(3) Uani 1 1 d . . . . .
C15 C 0.1975(6) 0.2737(4) 0.6107(6) 0.044(2) Uani 1 1 d . . . . .
C20 C 0.2164(7) 0.2566(5) 0.6930(6) 0.053(2) Uani 1 1 d . . . . .
H20 H 0.2605 0.2798 0.7273 0.064 Uiso 1 1 calc R . . . .
C16 C 0.1324(6) 0.2386(5) 0.5609(7) 0.049(2) Uani 1 1 d . . . . .
H16 H 0.1182 0.2495 0.5042 0.058 Uiso 1 1 calc R . . . .
O16 O 0.5312(4) 0.5629(3) 0.5960(4) 0.0491(15) Uani 1 1 d . . . . .
O18 O 0.4922(5) 0.6566(3) 0.6427(5) 0.0629(19) Uani 1 1 d . . . . .
C18 C 0.1087(7) 0.1724(5) 0.6769(7) 0.057(3) Uani 1 1 d . . . . .
H18 H 0.0780 0.1380 0.6998 0.069 Uiso 1 1 calc R . . . .
C17 C 0.0887(7) 0.1877(5) 0.5951(8) 0.057(3) Uani 1 1 d . . . . .
H17 H 0.0450 0.1635 0.5616 0.069 Uiso 1 1 calc R . . . .
O17 O 0.3964(4) 0.5912(3) 0.5734(4) 0.0529(16) Uani 1 1 d . . . . .
O19 O 0.7731(4) 0.5490(3) -0.0100(4) 0.0424(14) Uani 1 1 d . . . . .
C19 C 0.1718(7) 0.2057(5) 0.7262(7) 0.057(3) Uani 1 1 d . . . . .
H19 H 0.1852 0.1944 0.7829 0.069 Uiso 1 1 calc R . . . .
C40 C 0.7384(7) 0.6783(5) -0.0391(7) 0.052(2) Uani 1 1 d . . . . .
H40A H 0.7954 0.6904 -0.0075 0.062 Uiso 1 1 calc R . . . .
H40B H 0.7470 0.6750 -0.0981 0.062 Uiso 1 1 calc R . . . .
C42 C 0.6752(8) 0.7650(5) 0.0453(7) 0.059(3) Uani 1 1 d . . . . .
H42 H 0.7201 0.7545 0.0888 0.071 Uiso 1 1 calc R . . . .
C41 C 0.6728(6) 0.7324(5) -0.0296(7) 0.050(2) Uani 1 1 d . . . . .
C43 C 0.6148(9) 0.8120(6) 0.0585(8) 0.068(3) Uani 1 1 d . . . . .
H43 H 0.6172 0.8332 0.1106 0.081 Uiso 1 1 calc R . . . .
C46 C 0.6076(7) 0.7478(5) -0.0915(6) 0.054(2) Uani 1 1 d . . . . .
H46 H 0.6047 0.7259 -0.1431 0.065 Uiso 1 1 calc R . . . .
C45 C 0.5461(8) 0.7949(5) -0.0799(8) 0.066(3) Uani 1 1 d . . . . .
H45 H 0.5005 0.8046 -0.1232 0.080 Uiso 1 1 calc R . . . .
C44 C 0.5505(8) 0.8280(5) -0.0053(8) 0.065(3) Uani 1 1 d . . . . .
H44 H 0.5094 0.8616 0.0019 0.078 Uiso 1 1 calc R . . . .
O22 O 0.9022(4) 0.4144(3) 0.0132(4) 0.0478(15) Uani 1 1 d . . . . .
C22 C 0.4517(8) 0.1963(5) 0.6738(7) 0.064(3) Uani 1 1 d D . . . .
H22A H 0.4336 0.1561 0.6435 0.097 Uiso 1 1 calc GR . . . .
H22B H 0.4084 0.2075 0.7107 0.097 Uiso 1 1 calc GR . . . .
H22C H 0.5091 0.1894 0.7064 0.097 Uiso 1 1 calc GR . . . .
C21 C 0.4579(6) 0.2510(5) 0.6138(6) 0.050(2) Uani 1 1 d D . . . .
H21 H 0.4599 0.2939 0.6435 0.060 Uiso 1 1 calc R . . . .
O21 O 0.6162(4) 0.5819(3) -0.0537(4) 0.0490(15) Uani 1 1 d . . . . .
O23 O 0.8318(5) 0.3110(3) 0.0517(4) 0.0522(16) Uani 1 1 d . . . . .
C23 C 0.5351(7) 0.2447(6) 0.5701(8) 0.069(3) Uani 1 1 d D . . . .
H23A H 0.5320 0.2032 0.5396 0.104 Uiso 1 1 calc GR . . . .
H23B H 0.5883 0.2454 0.6102 0.104 Uiso 1 1 calc GR . . . .
H23C H 0.5365 0.2812 0.5314 0.104 Uiso 1 1 calc GR . . . .
C24 C 0.3300(8) 0.2597(5) 0.3660(7) 0.058(3) Uani 1 1 d . . . . .
H24 H 0.3900 0.2459 0.3908 0.070 Uiso 1 1 calc R . . . .
O24 O 0.9899(5) 0.3084(4) 0.0356(4) 0.0583(18) Uani 1 1 d . . . . .
O25 O 1.0694(4) 0.5051(3) -0.0087(4) 0.0477(15) Uani 1 1 d . . . . .
C25 C 0.2820(10) 0.2034(6) 0.3267(9) 0.084(4) Uani 1 1 d . . . . .
H25A H 0.2242 0.2177 0.3005 0.126 Uiso 1 1 calc GR . . . .
H25B H 0.2747 0.1702 0.3686 0.126 Uiso 1 1 calc GR . . . .
H25C H 0.3151 0.1848 0.2848 0.126 Uiso 1 1 calc GR . . . .
O26 O 1.2281(4) 0.5359(4) 0.0458(4) 0.0535(17) Uani 1 1 d . . . . .
C26 C 0.3365(14) 0.3140(7) 0.3067(8) 0.122(7) Uani 1 1 d . . . . .
H26A H 0.3793 0.3026 0.2694 0.183 Uiso 1 1 calc GR . . . .
H26B H 0.3554 0.3540 0.3371 0.183 Uiso 1 1 calc GR . . . .
H26C H 0.2790 0.3213 0.2745 0.183 Uiso 1 1 calc GR . . . .
O27 O 1.1958(4) 0.4779(4) -0.0867(4) 0.0529(16) Uani 1 1 d . . . . .
O28 O 0.8961(4) 0.6317(3) 0.1015(4) 0.0520(16) Uani 1 1 d . . . . .
O29 O 1.0295(4) 0.6235(3) 0.0768(4) 0.0517(16) Uani 1 1 d . . . . .
C50 C 0.6027(6) 0.5269(5) -0.1135(5) 0.046(2) Uani 1 1 d . . . . .
H50 H 0.6477 0.4923 -0.0979 0.055 Uiso 1 1 calc R . . . .
C51 C 0.5133(7) 0.5007(5) -0.1031(7) 0.057(3) Uani 1 1 d . . . . .
H51A H 0.4980 0.4653 -0.1429 0.085 Uiso 1 1 calc GR . . . .
H51B H 0.4699 0.5359 -0.1128 0.085 Uiso 1 1 calc GR . . . .
H51C H 0.5137 0.4838 -0.0469 0.085 Uiso 1 1 calc GR . . . .
C52 C 0.6111(8) 0.5511(6) -0.1976(7) 0.066(3) Uani 1 1 d . . . . .
H52A H 0.6045 0.5145 -0.2367 0.099 Uiso 1 1 calc GR . . . .
H52B H 0.6689 0.5712 -0.1981 0.099 Uiso 1 1 calc GR . . . .
H52C H 0.5654 0.5838 -0.2138 0.099 Uiso 1 1 calc GR . . . .
C53 C 0.8785(7) 0.3158(6) -0.1004(6) 0.056(2) Uani 1 1 d . . . . .
H53A H 0.9059 0.3470 -0.1359 0.068 Uiso 1 1 calc R . . . .
H53B H 0.9067 0.2727 -0.1054 0.068 Uiso 1 1 calc R . . . .
C54 C 0.7838(6) 0.3100(5) -0.1319(5) 0.047(2) Uani 1 1 d . . . . .
C55 C 0.7339(7) 0.3650(5) -0.1573(6) 0.052(2) Uani 1 1 d . . . . .
H55 H 0.7607 0.4070 -0.1565 0.063 Uiso 1 1 calc R . . . .
C56 C 0.6452(7) 0.3583(6) -0.1838(7) 0.058(3) Uani 1 1 d . . . . .
H56 H 0.6117 0.3956 -0.2031 0.070 Uiso 1 1 calc R . . . .
C57 C 0.6053(8) 0.2986(6) -0.1825(7) 0.068(3) Uani 1 1 d . . . . .
H57 H 0.5439 0.2950 -0.1984 0.081 Uiso 1 1 calc R . . . .
C58 C 0.6533(8) 0.2438(6) -0.1584(8) 0.069(3) Uani 1 1 d . . . . .
H58 H 0.6255 0.2022 -0.1587 0.083 Uiso 1 1 calc R . . . .
C59 C 0.7447(8) 0.2496(5) -0.1331(6) 0.058(3) Uani 1 1 d . . . . .
H59 H 0.7787 0.2118 -0.1172 0.070 Uiso 1 1 calc R . . . .
C60 C 0.7757(8) 0.3466(5) 0.1032(7) 0.064(3) Uani 1 1 d . . . . .
H60 H 0.7976 0.3925 0.1121 0.076 Uiso 1 1 calc R . . . .
C61 C 0.6834(9) 0.3476(7) 0.0579(9) 0.087(4) Uani 1 1 d . . . . .
H61A H 0.6842 0.3661 0.0026 0.130 Uiso 1 1 calc GR . . . .
H61B H 0.6459 0.3744 0.0887 0.130 Uiso 1 1 calc GR . . . .
H61C H 0.6604 0.3028 0.0531 0.130 Uiso 1 1 calc GR . . . .
C62 C 0.7815(12) 0.3119(11) 0.1840(9) 0.120(6) Uani 1 1 d . . . . .
H62A H 0.7595 0.2672 0.1751 0.181 Uiso 1 1 calc GR . . . .
H62B H 0.7460 0.3352 0.2205 0.181 Uiso 1 1 calc GR . . . .
H62C H 0.8427 0.3107 0.2094 0.181 Uiso 1 1 calc GR . . . .
C63 C 1.0284(8) 0.3183(6) 0.1212(7) 0.060(3) Uani 1 1 d . . . . .
H63 H 0.9931 0.3513 0.1480 0.072 Uiso 1 1 calc R . . . .
C64 C 1.1193(9) 0.3440(8) 0.1188(9) 0.093(4) Uani 1 1 d . . . . .
H64A H 1.1537 0.3118 0.0923 0.139 Uiso 1 1 calc GR . . . .
H64B H 1.1472 0.3522 0.1753 0.139 Uiso 1 1 calc GR . . . .
H64C H 1.1164 0.3850 0.0873 0.139 Uiso 1 1 calc GR . . . .
C65 C 1.0273(11) 0.2547(6) 0.1657(9) 0.092(5) Uani 1 1 d . . . . .
H65A H 0.9665 0.2413 0.1681 0.139 Uiso 1 1 calc GR . . . .
H65B H 1.0577 0.2596 0.2219 0.139 Uiso 1 1 calc GR . . . .
H65C H 1.0571 0.2213 0.1363 0.139 Uiso 1 1 calc GR . . . .
C66 C 1.1499(7) 0.6066(5) -0.0765(6) 0.052(2) Uani 1 1 d . . . . .
H66A H 1.1012 0.6070 -0.1225 0.062 Uiso 1 1 calc R . . . .
H66B H 1.1363 0.6394 -0.0353 0.062 Uiso 1 1 calc R . . . .
C67 C 1.2333(6) 0.6265(5) -0.1094(5) 0.044(2) Uani 1 1 d . . . . .
C68 C 1.2389(7) 0.6228(5) -0.1934(6) 0.057(3) Uani 1 1 d . . . . .
H68 H 1.1894 0.6085 -0.2299 0.068 Uiso 1 1 calc R . . . .
C69 C 1.3158(8) 0.6397(5) -0.2256(7) 0.062(3) Uani 1 1 d . . . . .
H69 H 1.3191 0.6360 -0.2832 0.074 Uiso 1 1 calc R . . . .
C70 C 1.3856(7) 0.6616(5) -0.1738(7) 0.054(2) Uani 1 1 d . . . . .
H70 H 1.4380 0.6734 -0.1954 0.065 Uiso 1 1 calc R . . . .
C71 C 1.3817(7) 0.6669(5) -0.0901(6) 0.054(2) Uani 1 1 d . . . . .
H71 H 1.4307 0.6826 -0.0542 0.065 Uiso 1 1 calc R . . . .
C72 C 1.3053(7) 0.6489(5) -0.0591(6) 0.050(2) Uani 1 1 d . . . . .
H72 H 1.3028 0.6523 -0.0014 0.060 Uiso 1 1 calc R . . . .
C73 C 1.2706(7) 0.4815(6) 0.0924(6) 0.057(2) Uani 1 1 d . . . . .
H73 H 1.2437 0.4395 0.0704 0.069 Uiso 1 1 calc R . . . .
C74 C 1.3661(8) 0.4827(9) 0.0794(9) 0.092(4) Uani 1 1 d . . . . .
H74A H 1.3709 0.4788 0.0202 0.138 Uiso 1 1 calc GR . . . .
H74B H 1.3969 0.4461 0.1091 0.138 Uiso 1 1 calc GR . . . .
H74C H 1.3925 0.5241 0.1003 0.138 Uiso 1 1 calc GR . . . .
C76 C 1.1430(7) 0.4409(6) -0.1509(6) 0.057(3) Uani 1 1 d . . . . .
H76 H 1.0876 0.4654 -0.1692 0.068 Uiso 1 1 calc R . . . .
C77 C 1.1961(8) 0.4354(7) -0.2220(7) 0.072(3) Uani 1 1 d . . . . .
H77A H 1.1643 0.4085 -0.2656 0.108 Uiso 1 1 calc GR . . . .
H77B H 1.2527 0.4149 -0.2028 0.108 Uiso 1 1 calc GR . . . .
H77C H 1.2059 0.4791 -0.2437 0.108 Uiso 1 1 calc GR . . . .
C78 C 1.1209(8) 0.3759(6) -0.1166(7) 0.067(3) Uani 1 1 d . . . . .
H78A H 1.0874 0.3499 -0.1602 0.101 Uiso 1 1 calc GR . . . .
H78B H 1.0857 0.3825 -0.0712 0.101 Uiso 1 1 calc GR . . . .
H78C H 1.1751 0.3528 -0.0959 0.101 Uiso 1 1 calc GR . . . .
C75 C 1.2542(8) 0.4899(6) 0.1806(6) 0.071(3) Uani 1 1 d . . . . .
H75A H 1.1913 0.4853 0.1842 0.107 Uiso 1 1 calc GR . . . .
H75B H 1.2739 0.5334 0.2002 0.107 Uiso 1 1 calc GR . . . .
H75C H 1.2866 0.4564 0.2150 0.107 Uiso 1 1 calc GR . . . .
O30 O 0.9903(5) 0.7053(4) 0.1469(5) 0.0629(19) Uani 1 1 d . . . . .
O32 O 0.9159(4) 0.6087(3) -0.0918(4) 0.0513(16) Uani 1 1 d . . . . .
O31 O 0.8911(5) 0.5080(4) -0.1287(4) 0.0562(18) Uani 1 1 d . . . . .
O33 O 0.8446(6) 0.5866(4) -0.2138(4) 0.074(2) Uani 1 1 d . . . . .
C36 C 0.1102(8) 0.4045(6) 0.3617(7) 0.069(3) Uani 1 1 d . . . . .
H36A H 0.0714 0.3927 0.3115 0.103 Uiso 1 1 calc GR . . . .
H36B H 0.1348 0.3647 0.3890 0.103 Uiso 1 1 calc GR . . . .
H36C H 0.1579 0.4322 0.3470 0.103 Uiso 1 1 calc GR . . . .
O36 O 0.9223(6) 0.4524(5) 0.2604(5) 0.089(3) Uani 1 1 d . . . . .
C35 C -0.0091(9) 0.4009(7) 0.4534(8) 0.084(4) Uani 1 1 d . . . . .
H35A H -0.0509 0.3842 0.4078 0.126 Uiso 1 1 calc GR . . . .
H35B H -0.0403 0.4277 0.4900 0.126 Uiso 1 1 calc GR . . . .
H35C H 0.0194 0.3641 0.4846 0.126 Uiso 1 1 calc GR . . . .
O35 O 0.9957(4) 0.4897(4) 0.1663(4) 0.0534(16) Uani 1 1 d . . . . .
C34 C 0.0585(6) 0.4415(6) 0.4196(6) 0.055(3) Uani 1 1 d . . . . .
H34 H 0.0294 0.4799 0.3897 0.066 Uiso 1 1 calc R . . . .
O34 O 0.8550(4) 0.4986(3) 0.1511(4) 0.0485(15) Uani 1 1 d . . . . .
C37 C 0.1973(6) 0.5911(5) 0.3531(6) 0.046(2) Uani 1 1 d . . . . .
H37 H 0.2325 0.5543 0.3338 0.055 Uiso 1 1 calc R . . . .
C38 C 0.1259(7) 0.6099(5) 0.2852(6) 0.057(3) Uani 1 1 d . . . . .
H38A H 0.1522 0.6230 0.2361 0.086 Uiso 1 1 calc GR . . . .
H38B H 0.0921 0.6466 0.3037 0.086 Uiso 1 1 calc GR . . . .
H38C H 0.0869 0.5725 0.2717 0.086 Uiso 1 1 calc GR . . . .
P3 P 0.19014(16) 0.51877(13) 0.48878(14) 0.0457(6) Uani 1 1 d D . . . .
C27 C 0.191(5) 0.557(4) 0.587(3) 0.065(3) Uani 0.18(3) 1 d D U P C 1
H27A H 0.1902 0.5225 0.6289 0.078 Uiso 0.18(3) 1 calc R . P C 1
H27B H 0.2474 0.5809 0.5992 0.078 Uiso 0.18(3) 1 calc R . P C 1
C28 C 0.117(5) 0.605(3) 0.597(6) 0.063(4) Uani 0.18(3) 1 d D U P C 1
C29 C 0.131(4) 0.672(3) 0.579(4) 0.060(11) Uani 0.18(3) 1 d D U P C 1
H29 H 0.1813 0.6846 0.5546 0.072 Uiso 0.18(3) 1 calc R . P C 1
C30 C 0.070(5) 0.718(3) 0.597(4) 0.072(13) Uani 0.18(3) 1 d D U P C 1
H30 H 0.0772 0.7631 0.5859 0.086 Uiso 0.18(3) 1 calc R . P C 1
C31 C -0.002(5) 0.696(4) 0.631(5) 0.068(15) Uani 0.18(3) 1 d D U P C 1
H31 H -0.0462 0.7273 0.6383 0.082 Uiso 0.18(3) 1 calc R . P C 1
C32 C -0.013(5) 0.634(4) 0.656(5) 0.062(13) Uani 0.18(3) 1 d D U P C 1
H32 H -0.0598 0.6222 0.6860 0.075 Uiso 0.18(3) 1 calc R . P C 1
C33 C 0.046(4) 0.587(3) 0.634(4) 0.060(11) Uani 0.18(3) 1 d D U P C 1
H33 H 0.0364 0.5424 0.6451 0.072 Uiso 0.18(3) 1 calc R . P C 1
C27A C 0.1982(12) 0.5575(11) 0.5871(9) 0.065(3) Uani 0.82(3) 1 d D U P C 2
H27C H 0.2161 0.5246 0.6305 0.078 Uiso 0.82(3) 1 calc R . P C 2
H27D H 0.2448 0.5912 0.5902 0.078 Uiso 0.82(3) 1 calc R . P C 2
C28A C 0.1126(12) 0.5899(9) 0.6051(12) 0.063(4) Uani 0.82(3) 1 d D U P C 2
C29A C 0.1064(13) 0.6583(9) 0.6007(10) 0.067(5) Uani 0.82(3) 1 d D U P C 2
H29A H 0.1537 0.6834 0.5851 0.080 Uiso 0.82(3) 1 calc R . P C 2
C30A C 0.0305(12) 0.6896(11) 0.6195(12) 0.082(6) Uani 0.82(3) 1 d D U P C 2
H30A H 0.0253 0.7359 0.6178 0.099 Uiso 0.82(3) 1 calc R . P C 2
C31A C -0.0357(12) 0.6512(12) 0.6403(13) 0.086(7) Uani 0.82(3) 1 d D U P C 2
H31A H -0.0876 0.6718 0.6532 0.103 Uiso 0.82(3) 1 calc R . P C 2
C32A C -0.0312(12) 0.5845(13) 0.6435(12) 0.100(7) Uani 0.82(3) 1 d D U P C 2
H32A H -0.0790 0.5597 0.6583 0.120 Uiso 0.82(3) 1 calc R . P C 2
C33A C 0.0438(12) 0.5535(13) 0.6249(12) 0.088(6) Uani 0.82(3) 1 d D U P C 2
H33A H 0.0474 0.5070 0.6259 0.105 Uiso 0.82(3) 1 calc R . P C 2
C3 C 0.8518(7) 0.4209(7) 0.6797(7) 0.068(3) Uani 1 1 d . . . . .
H3 H 0.8350 0.4625 0.6984 0.081 Uiso 1 1 calc R . . . .
N3 N 0.4738(6) 0.6061(4) 0.6053(5) 0.0499(19) Uani 1 1 d . . . . .
C39 C 0.2569(9) 0.6464(6) 0.3823(11) 0.097(5) Uani 1 1 d . . . . .
H39A H 0.2811 0.6658 0.3351 0.145 Uiso 1 1 calc GR . . . .
H39B H 0.3049 0.6301 0.4224 0.145 Uiso 1 1 calc GR . . . .
H39C H 0.2239 0.6797 0.4086 0.145 Uiso 1 1 calc GR . . . .

loop_
_atom_site_aniso_label
_atom_site_aniso_U_11
_atom_site_aniso_U_22
_atom_site_aniso_U_33
_atom_site_aniso_U_23
_atom_site_aniso_U_13
_atom_site_aniso_U_12
Nd1 0.0360(3) 0.0359(3) 0.0361(2) 0.0037(2) 0.0059(2) 0.0036(2)
C1 0.043(5) 0.056(6) 0.056(6) 0.010(5) 0.015(4) 0.007(4)
N1 0.045(4) 0.039(4) 0.030(3) 0.000(3) 0.004(3) 0.003(3)
O1 0.032(3) 0.055(4) 0.045(3) 0.002(3) 0.008(3) 0.008(3)
P1 0.0397(13) 0.0545(14) 0.0460(12) 0.0055(11) 0.0128(10) 0.0080(11)
O2 0.049(8) 0.046(9) 0.053(10) 0.006(8) 0.021(7) 0.010(6)
C8 0.073(11) 0.036(9) 0.091(12) 0.025(8) 0.036(8) 0.012(8)
C9 0.104(13) 0.123(17) 0.150(13) -0.049(13) 0.072(11) -0.028(11)
C10 0.066(11) 0.052(11) 0.077(10) 0.019(8) 0.025(8) 0.008(8)
O2A 0.040(7) 0.033(8) 0.037(8) 0.005(6) 0.011(6) 0.003(5)
C8A 0.039(11) 0.056(8) 0.086(11) 0.007(8) -0.007(9) 0.018(7)
C9A 0.050(13) 0.057(8) 0.095(11) 0.006(8) 0.007(9) 0.015(8)
C10A 0.29(4) 0.060(9) 0.132(11) -0.001(9) 0.101(15) 0.002(13)
O3 0.047(8) 0.035(8) 0.046(8) -0.004(6) 0.011(6) 0.003(6)
C11 0.059(14) 0.041(11) 0.064(13) -0.010(9) 0.016(11) 0.000(10)
C12 0.12(2) 0.033(12) 0.081(15) -0.014(10) 0.055(16) 0.005(13)
C13 0.079(16) 0.090(17) 0.048(11) 0.008(11) 0.013(10) 0.018(12)
O3A 0.055(10) 0.044(10) 0.059(10) 0.003(8) 0.013(8) 0.007(8)
C11A 0.08(2) 0.062(18) 0.070(16) -0.020(13) 0.014(15) 0.018(15)
C12A 0.19(4) 0.09(2) 0.12(3) 0.03(2) 0.09(3) 0.08(3)
C13A 0.09(2) 0.065(18) 0.08(2) -0.009(16) 0.015(17) 0.010(16)
Nd2 0.0393(3) 0.0430(3) 0.0370(3) 0.0014(2) 0.0086(2) 0.0003(2)
C2 0.042(5) 0.055(6) 0.049(5) 0.017(5) 0.008(4) 0.000(4)
N2 0.053(5) 0.066(6) 0.040(4) 0.013(4) 0.006(4) -0.010(4)
P2 0.0420(13) 0.0387(12) 0.0408(11) 0.0009(10) 0.0049(10) 0.0023(9)
N5 0.053(5) 0.066(6) 0.033(4) 0.011(4) 0.008(4) 0.003(4)
C5 0.043(6) 0.086(8) 0.065(7) 0.015(6) 0.002(5) 0.011(6)
O5 0.044(4) 0.033(3) 0.060(4) 0.001(3) 0.005(3) 0.005(3)
P5 0.0466(14) 0.0434(13) 0.0455(12) -0.0012(10) 0.0087(10) 0.0014(10)
O4 0.042(3) 0.031(3) 0.047(3) 0.004(3) 0.006(3) 0.002(3)
P4 0.0434(13) 0.0415(12) 0.0435(12) -0.0008(10) 0.0098(10) 0.0011(10)
O20 0.036(11) 0.034(12) 0.034(11) 0.002(9) 0.000(8) -0.012(9)
C47 0.070(19) 0.050(16) 0.055(19) 0.025(14) 0.025(15) -0.018(13)
C48 0.061(14) 0.046(13) 0.057(13) 0.015(10) 0.015(10) -0.002(10)
C49 0.058(6) 0.086(8) 0.05(2) 0.007(9) 0.018(6) 0.014(6)
O20A 0.068(15) 0.087(19) 0.072(17) -0.001(13) 0.031(12) 0.024(12)
C47A 0.058(12) 0.096(18) 0.052(12) -0.003(10) 0.014(8) 0.012(12)
C48A 0.065(12) 0.079(14) 0.047(10) -0.004(9) 0.010(7) 0.005(10)
C49A 0.058(6) 0.086(8) 0.05(2) 0.007(9) 0.018(6) 0.014(6)
N4 0.053(5) 0.042(4) 0.051(5) -0.005(4) 0.013(4) -0.012(4)
C4 0.050(7) 0.106(10) 0.069(7) 0.002(7) -0.008(6) 0.003(7)
C7 0.052(7) 0.048(6) 0.162(14) 0.024(8) -0.012(8) 0.001(5)
O7 0.031(3) 0.055(4) 0.041(3) 0.001(3) 0.002(2) 0.010(3)
O6 0.049(4) 0.054(4) 0.043(3) -0.010(3) 0.001(3) 0.000(3)
P6 0.0431(13) 0.0508(13) 0.0446(12) 0.0005(12) 0.0118(10) 0.0015(12)
N6 0.058(5) 0.065(5) 0.032(4) 0.001(4) 0.004(3) -0.007(5)
C6 0.050(7) 0.065(8) 0.162(15) 0.025(9) -0.019(8) 0.008(6)
O8 0.040(4) 0.070(5) 0.043(3) 0.008(3) 0.004(3) 0.002(3)
O9 0.045(4) 0.062(4) 0.046(3) 0.007(3) 0.004(3) 0.016(3)
O10 0.037(3) 0.055(4) 0.042(3) 0.008(3) 0.006(3) 0.002(3)
O12 0.058(4) 0.055(4) 0.038(3) 0.014(3) 0.010(3) 0.000(3)
O11 0.043(3) 0.046(3) 0.040(3) 0.000(3) 0.007(3) 0.005(3)
O13 0.050(4) 0.059(5) 0.038(3) 0.000(3) 0.001(3) -0.009(3)
O14 0.073(5) 0.051(4) 0.039(3) 0.015(3) 0.014(3) -0.001(3)
C14 0.043(5) 0.048(5) 0.048(5) -0.006(4) 0.010(4) 0.003(4)
O15 0.105(6) 0.110(7) 0.037(4) 0.018(4) 0.012(4) -0.042(6)
C15 0.044(5) 0.041(5) 0.048(5) -0.007(4) 0.010(4) 0.005(4)
C20 0.050(6) 0.059(6) 0.054(6) -0.010(5) 0.019(5) -0.003(5)
C16 0.041(6) 0.049(6) 0.055(6) -0.002(5) 0.004(4) 0.000(4)
O16 0.052(4) 0.046(4) 0.048(4) 0.000(3) 0.001(3) -0.001(3)
O18 0.083(5) 0.038(4) 0.069(5) -0.006(4) 0.015(4) -0.007(4)
C18 0.052(6) 0.059(6) 0.066(7) 0.007(5) 0.029(5) 0.006(5)
C17 0.040(6) 0.049(6) 0.084(8) -0.001(5) 0.011(5) -0.005(4)
O17 0.049(4) 0.045(4) 0.064(4) 0.008(3) 0.007(3) 0.007(3)
O19 0.042(3) 0.044(3) 0.042(3) 0.003(3) 0.010(3) 0.006(3)
C19 0.056(6) 0.070(7) 0.048(5) 0.000(5) 0.016(5) 0.002(5)
C40 0.047(6) 0.052(5) 0.058(6) 0.008(5) 0.014(5) 0.006(4)
C42 0.070(7) 0.045(6) 0.060(6) -0.009(5) -0.001(6) -0.003(5)
C41 0.044(6) 0.045(5) 0.064(6) 0.004(5) 0.015(5) -0.002(4)
C43 0.081(9) 0.045(6) 0.076(8) -0.013(6) 0.007(7) 0.005(6)
C46 0.068(7) 0.047(5) 0.047(5) 0.003(4) 0.007(5) 0.009(5)
C45 0.070(8) 0.057(6) 0.071(7) 0.002(6) 0.005(6) 0.012(6)
C44 0.065(7) 0.048(6) 0.083(8) -0.012(6) 0.016(6) 0.006(5)
O22 0.047(4) 0.046(4) 0.051(4) -0.004(3) 0.008(3) 0.002(3)
C22 0.081(8) 0.059(6) 0.055(6) 0.015(5) 0.018(6) 0.017(6)
C21 0.052(6) 0.044(5) 0.050(5) -0.001(4) -0.008(5) 0.010(4)
O21 0.042(4) 0.049(4) 0.055(4) -0.007(3) 0.002(3) 0.004(3)
O23 0.071(5) 0.043(3) 0.045(3) -0.001(3) 0.017(3) -0.004(3)
C23 0.048(6) 0.070(7) 0.090(9) 0.018(7) 0.009(6) 0.006(5)
C24 0.059(7) 0.061(6) 0.054(6) -0.009(5) 0.009(5) 0.005(5)
O24 0.057(4) 0.060(4) 0.054(4) -0.007(3) -0.008(3) 0.015(3)
O25 0.038(3) 0.056(4) 0.052(4) 0.001(3) 0.017(3) 0.003(3)
C25 0.114(11) 0.063(7) 0.081(9) -0.020(7) 0.037(8) -0.022(7)
O26 0.045(4) 0.066(5) 0.048(4) 0.004(4) 0.000(3) -0.005(3)
C26 0.23(2) 0.075(9) 0.067(8) -0.030(7) 0.059(11) -0.052(12)
O27 0.043(4) 0.066(4) 0.052(4) -0.006(4) 0.015(3) -0.003(4)
O28 0.043(4) 0.054(4) 0.060(4) -0.010(3) 0.011(3) -0.003(3)
O29 0.046(4) 0.055(4) 0.056(4) 0.000(3) 0.015(3) -0.003(3)
C50 0.051(5) 0.042(5) 0.043(4) -0.002(4) -0.001(4) 0.005(4)
C51 0.060(6) 0.045(5) 0.064(6) 0.001(5) 0.004(5) -0.002(4)
C52 0.078(8) 0.065(7) 0.055(6) 0.001(5) 0.009(6) 0.001(6)
C53 0.045(6) 0.074(7) 0.050(5) -0.004(5) 0.007(4) 0.006(5)
C54 0.051(6) 0.052(5) 0.038(4) 0.001(4) 0.006(4) 0.005(4)
C55 0.061(7) 0.042(5) 0.054(6) 0.001(4) 0.009(5) 0.008(5)
C56 0.060(7) 0.059(7) 0.055(6) -0.003(5) 0.005(5) 0.008(5)
C57 0.057(7) 0.083(8) 0.060(7) -0.003(6) -0.003(5) -0.005(6)
C58 0.065(8) 0.063(7) 0.078(8) 0.008(6) 0.002(6) -0.009(6)
C59 0.072(7) 0.050(6) 0.051(6) 0.003(5) -0.001(5) -0.001(5)
C60 0.078(8) 0.045(5) 0.076(7) -0.006(5) 0.039(6) -0.019(5)
C61 0.090(10) 0.075(8) 0.105(11) 0.000(8) 0.050(9) 0.011(7)
C62 0.118(14) 0.179(18) 0.071(9) -0.009(11) 0.036(9) -0.041(13)
C63 0.065(7) 0.056(6) 0.056(6) -0.007(5) -0.002(5) 0.006(5)
C64 0.064(8) 0.125(12) 0.084(9) -0.001(9) -0.006(7) -0.004(8)
C65 0.123(13) 0.057(7) 0.090(10) 0.017(7) -0.014(9) 0.014(8)
C66 0.046(6) 0.062(6) 0.049(5) 0.009(5) 0.010(4) 0.004(5)
C67 0.051(6) 0.044(5) 0.040(5) 0.004(4) 0.009(4) 0.001(4)
C68 0.060(6) 0.071(7) 0.038(5) 0.000(5) 0.005(5) -0.014(5)
C69 0.075(8) 0.067(7) 0.049(6) -0.004(5) 0.028(5) -0.018(6)
C70 0.056(6) 0.044(5) 0.067(7) 0.004(5) 0.024(5) 0.003(5)
C71 0.048(6) 0.057(6) 0.054(6) 0.004(5) -0.005(5) -0.013(5)
C72 0.056(6) 0.055(6) 0.037(5) 0.000(4) 0.003(4) -0.004(5)
C73 0.058(6) 0.064(6) 0.049(5) -0.003(5) 0.002(4) 0.004(6)
C74 0.055(7) 0.123(11) 0.098(10) -0.031(10) 0.012(7) 0.009(8)
C76 0.054(6) 0.073(7) 0.043(5) -0.011(5) 0.008(5) 0.001(5)
C77 0.077(8) 0.085(8) 0.058(7) -0.008(6) 0.030(6) 0.000(7)
C78 0.079(8) 0.064(7) 0.062(7) -0.007(6) 0.019(6) -0.016(6)
C75 0.085(8) 0.081(8) 0.047(6) -0.001(6) 0.007(5) 0.010(7)
O30 0.071(5) 0.053(4) 0.068(5) -0.012(4) 0.024(4) -0.019(4)
O32 0.052(4) 0.058(4) 0.044(4) 0.011(3) 0.009(3) -0.002(3)
O31 0.066(5) 0.061(4) 0.044(4) 0.002(3) 0.012(3) 0.007(3)
O33 0.088(6) 0.088(6) 0.046(4) 0.019(4) 0.009(4) 0.014(5)
C36 0.067(7) 0.076(8) 0.062(7) -0.002(6) 0.002(6) 0.010(6)
O36 0.072(5) 0.145(9) 0.049(4) 0.044(5) 0.003(4) -0.002(5)
C35 0.066(8) 0.108(11) 0.077(8) 0.013(8) -0.001(6) -0.025(7)
O35 0.044(4) 0.069(5) 0.046(3) -0.003(3) 0.002(3) -0.007(3)
C34 0.041(5) 0.081(7) 0.041(5) 0.007(5) -0.009(4) -0.001(5)
O34 0.046(4) 0.061(4) 0.039(3) 0.007(3) 0.008(3) 0.004(3)
C37 0.040(5) 0.048(5) 0.049(5) -0.001(4) 0.003(4) 0.004(4)
C38 0.062(7) 0.058(6) 0.049(5) 0.008(5) -0.004(5) 0.007(5)
P3 0.0402(12) 0.0580(15) 0.0384(11) 0.0004(11) 0.0030(9) 0.0114(11)
C27 0.052(6) 0.092(7) 0.051(6) -0.008(5) 0.006(5) 0.023(6)
C28 0.056(6) 0.100(9) 0.032(6) -0.004(7) 0.006(4) 0.027(7)
C29 0.06(2) 0.094(12) 0.03(2) -0.007(10) 0.018(17) 0.031(10)
C30 0.08(2) 0.097(16) 0.04(3) 0.001(14) 0.03(2) 0.038(14)
C31 0.07(2) 0.10(2) 0.04(3) 0.014(17) 0.02(2) 0.047(16)
C32 0.060(19) 0.10(2) 0.03(2) 0.017(17) 0.007(17) 0.043(16)
C33 0.050(13) 0.098(19) 0.03(2) 0.012(15) 0.002(13) 0.037(12)
C27A 0.052(6) 0.092(7) 0.051(6) -0.008(5) 0.006(5) 0.023(6)
C28A 0.056(6) 0.100(9) 0.032(6) -0.004(7) 0.006(4) 0.027(7)
C29A 0.074(11) 0.092(11) 0.033(8) 0.002(7) 0.006(7) 0.032(9)
C30A 0.062(12) 0.121(14) 0.066(12) -0.009(10) 0.016(9) 0.030(10)
C31A 0.062(11) 0.125(19) 0.075(13) -0.011(13) 0.022(10) 0.037(11)
C32A 0.072(11) 0.134(19) 0.102(13) -0.020(13) 0.043(10) 0.011(12)
C33A 0.073(10) 0.121(15) 0.079(11) -0.013(11) 0.043(9) 0.012(11)
C3 0.056(7) 0.088(8) 0.058(6) -0.007(6) 0.002(5) 0.012(6)
N3 0.058(5) 0.036(4) 0.057(5) -0.001(4) 0.009(4) 0.002(4)
C39 0.071(9) 0.054(7) 0.148(14) 0.018(8) -0.052(9) -0.019(6)

loop_
_atom_type_symbol
_atom_type_description
_atom_type_scat_dispersion_real
_atom_type_scat_dispersion_imag
_atom_type_scat_source
C C 0.0033 0.0016 'International Tables Vol C Tables 4.2.6.8 and 6.1.1.4'
H H 0.0000 0.0000 'International Tables Vol C Tables 4.2.6.8 and 6.1.1.4'
N N 0.0061 0.0033 'International Tables Vol C Tables 4.2.6.8 and 6.1.1.4'
Nd Nd -0.1943 3.0179 'International Tables Vol C Tables 4.2.6.8 and 6.1.1.4'
O O 0.0106 0.0060 'International Tables Vol C Tables 4.2.6.8 and 6.1.1.4'
P P 0.1023 0.0942 'International Tables Vol C Tables 4.2.6.8 and 6.1.1.4'

loop_
_geom_angle_atom_site_label_1
_geom_angle_atom_site_label_2
_geom_angle_atom_site_label_3
_geom_angle
_geom_angle_site_symmetry_1
_geom_angle_site_symmetry_3
_geom_angle_publ_flag
N1 Nd1 N3 86.5(2) . . ?
O1 Nd1 N1 100.2(2) . . ?
O1 Nd1 N2 75.2(2) . . ?
O1 Nd1 O4 87.2(2) . . ?
O1 Nd1 O7 151.4(2) . . ?
O1 Nd1 O10 75.4(2) . . ?
O1 Nd1 O11 125.4(2) . . ?
O1 Nd1 O13 75.3(2) . . ?
O1 Nd1 O14 80.4(2) . . ?
O1 Nd1 O16 75.2(2) . . ?
O1 Nd1 O17 123.0(2) . . ?
O1 Nd1 N3 99.3(2) . . ?
N2 Nd1 N1 173.5(2) . . ?
N2 Nd1 N3 98.7(2) . . ?
O4 Nd1 N1 70.7(2) . . ?
O4 Nd1 N2 104.2(2) . . ?
O4 Nd1 O10 74.2(2) . . ?
O4 Nd1 O11 77.22(19) . . ?
O4 Nd1 O13 78.9(2) . . ?
O4 Nd1 O14 129.4(2) . . ?
O4 Nd1 O16 146.5(2) . . ?
O4 Nd1 O17 147.3(2) . . ?
O4 Nd1 N3 157.1(2) . . ?
O7 Nd1 N1 100.4(2) . . ?
O7 Nd1 N2 82.5(2) . . ?
O7 Nd1 O4 81.2(2) . . ?
O7 Nd1 O10 125.27(19) . . ?
O7 Nd1 O11 77.4(2) . . ?
O7 Nd1 O13 76.8(2) . . ?
O7 Nd1 O14 87.0(2) . . ?
O7 Nd1 O16 126.5(2) . . ?
O7 Nd1 O17 76.6(2) . . ?
O7 Nd1 N3 101.6(2) . . ?
O10 Nd1 N1 25.27(19) . . ?
O10 Nd1 N2 150.5(2) . . ?
O10 Nd1 N3 86.1(2) . . ?
O11 Nd1 N1 25.27(19) . . ?
O11 Nd1 N2 159.3(2) . . ?
O11 Nd1 O10 50.08(19) . . ?
O11 Nd1 N3 81.2(2) . . ?
O13 Nd1 N1 149.4(2) . . ?
O13 Nd1 N2 25.4(2) . . ?
O13 Nd1 O10 140.8(2) . . ?
O13 Nd1 O11 147.0(2) . . ?
O13 Nd1 O16 122.1(2) . . ?
O13 Nd1 O17 118.2(2) . . ?
O13 Nd1 N3 124.0(2) . . ?
O14 Nd1 N1 159.8(2) . . ?
O14 Nd1 N2 25.2(2) . . ?
O14 Nd1 O10 145.2(2) . . ?
O14 Nd1 O11 146.9(2) . . ?
O14 Nd1 O13 50.6(2) . . ?
O14 Nd1 O16 76.1(2) . . ?
O14 Nd1 O17 73.3(2) . . ?
O14 Nd1 N3 73.5(2) . . ?
O16 Nd1 N1 84.5(2) . . ?
O16 Nd1 N2 98.6(2) . . ?
O16 Nd1 O10 73.8(2) . . ?
O16 Nd1 O11 89.9(2) . . ?
O16 Nd1 N3 25.0(2) . . ?
O17 Nd1 N1 90.0(2) . . ?
O17 Nd1 N2 96.4(2) . . ?
O17 Nd1 O10 99.6(2) . . ?
O17 Nd1 O11 74.7(2) . . ?
O17 Nd1 O16 50.0(2) . . ?
O17 Nd1 N3 25.0(2) . . ?
H1A C1 H1B 107.4 . . ?
P1 C1 H1A 108.3 . . ?
P1 C1 H1B 108.3 . . ?
C2 C1 H1A 108.3 . . ?
C2 C1 H1B 108.3 . . ?
C2 C1 P1 115.8(7) . . ?
O10 N1 Nd1 59.2(4) . . ?
O10 N1 O11 115.7(6) . . ?
O12 N1 Nd1 167.0(6) . . ?
O12 N1 O10 122.2(7) . . ?
O12 N1 O11 122.1(7) . . ?
O11 N1 Nd1 58.1(4) . . ?
P1 O1 Nd1 161.2(4) . . ?
O1 P1 C1 113.1(4) . . ?
O1 P1 O2 118.0(6) . . ?
O1 P1 O2A 110.2(6) . . ?
O1 P1 O3 112.4(6) . . ?
O1 P1 O3A 109.2(6) . . ?
O2 P1 C1 115.7(8) . . ?
O2 P1 O3 76.4(10) . . ?
O2A P1 C1 97.7(6) . . ?
O2A P1 O3A 130.4(9) . . ?
O3 P1 C1 116.5(7) . . ?
O3A P1 C1 93.4(7) . . ?
C8 O2 P1 135.3(14) . . ?
O2 C8 H8 114.2 . . ?
O2 C8 C9 111(2) . . ?
O2 C8 C10 96.8(16) . . ?
C9 C8 H8 114.3 . . ?
C9 C8 C10 105(2) . . ?
C10 C8 H8 114.2 . . ?
C8 C9 H9A 109.5 . . ?
C8 C9 H9B 109.5 . . ?
C8 C9 H9C 109.5 . . ?
H9A C9 H9B 109.5 . . ?
H9A C9 H9C 109.5 . . ?
H9B C9 H9C 109.5 . . ?
C8 C10 H10A 109.5 . . ?
C8 C10 H10B 109.5 . . ?
C8 C10 H10C 109.5 . . ?
H10A C10 H10B 109.5 . . ?
H10A C10 H10C 109.5 . . ?
H10B C10 H10C 109.5 . . ?
C8A O2A P1 119.3(14) . . ?
O2A C8A H8A 99.8 . . ?
O2A C8A C9A 115.5(19) . . ?
O2A C8A C10A 133(2) . . ?
C9A C8A H8A 99.8 . . ?
C10A C8A H8A 99.9 . . ?
C10A C8A C9A 102.0(19) . . ?
C8A C9A H9AA 109.5 . . ?
C8A C9A H9AB 109.5 . . ?
C8A C9A H9AC 109.5 . . ?
H9AA C9A H9AB 109.5 . . ?
H9AA C9A H9AC 109.5 . . ?
H9AB C9A H9AC 109.5 . . ?
C8A C10A H10D 109.4 . . ?
C8A C10A H10E 109.5 . . ?
C8A C10A H10F 109.4 . . ?
H10D C10A H10E 109.5 . . ?
H10D C10A H10F 109.5 . . ?
H10E C10A H10F 109.5 . . ?
C11 O3 P1 121.7(13) . . ?
O3 C11 H11 109.9 . . ?
O3 C11 C12 105(2) . . ?
O3 C11 C13 108.8(17) . . ?
C12 C11 H11 109.9 . . ?
C13 C11 H11 109.9 . . ?
C13 C11 C12 113.4(18) . . ?
C11 C12 H12A 109.5 . . ?
C11 C12 H12B 109.5 . . ?
C11 C12 H12C 109.5 . . ?
H12A C12 H12B 109.5 . . ?
H12A C12 H12C 109.5 . . ?
H12B C12 H12C 109.5 . . ?
C11 C13 H13A 109.5 . . ?
C11 C13 H13B 109.5 . . ?
C11 C13 H13C 109.5 . . ?
H13A C13 H13B 109.5 . . ?
H13A C13 H13C 109.5 . . ?
H13B C13 H13C 109.5 . . ?
C11A O3A P1 122.5(17) . . ?
O3A C11A H11A 110.0 . . ?
O3A C11A C12A 104(2) . . ?
O3A C11A C13A 111(2) . . ?
C12A C11A H11A 110.0 . . ?
C13A C11A H11A 110.0 . . ?
C13A C11A C12A 111(3) . . ?
C11A C12A H12D 109.5 . . ?
C11A C12A H12E 109.5 . . ?
C11A C12A H12F 109.5 . . ?
H12D C12A H12E 109.5 . . ?
H12D C12A H12F 109.5 . . ?
H12E C12A H12F 109.5 . . ?
C11A C13A H13D 109.5 . . ?
C11A C13A H13E 109.5 . . ?
C11A C13A H13F 109.5 . . ?
H13D C13A H13E 109.5 . . ?
H13D C13A H13F 109.5 . . ?
H13E C13A H13F 109.5 . . ?
N5 Nd2 N4 102.5(2) . . ?
N5 Nd2 N6 165.2(2) . . ?
N6 Nd2 N4 84.3(2) . . ?
O19 Nd2 N5 67.6(2) . . ?
O19 Nd2 N4 97.7(2) . . ?
O19 Nd2 N6 98.6(2) . . ?
O19 Nd2 O28 74.5(2) . . ?
O19 Nd2 O29 119.8(2) . . ?
O19 Nd2 O32 74.6(2) . . ?
O19 Nd2 O31 72.9(2) . . ?
O19 Nd2 O35 123.9(2) . . ?
O19 Nd2 O34 73.5(2) . . ?
O22 Nd2 N5 100.0(2) . . ?
O22 Nd2 N4 157.5(2) . . ?
O22 Nd2 N6 73.7(2) . . ?
O22 Nd2 O19 90.2(2) . . ?
O22 Nd2 O25 85.5(2) . . ?
O22 Nd2 O28 145.7(2) . . ?
O22 Nd2 O29 148.8(2) . . ?
O22 Nd2 O32 125.5(2) . . ?
O22 Nd2 O31 74.8(2) . . ?
O22 Nd2 O35 79.0(2) . . ?
O22 Nd2 O34 75.2(2) . . ?
O25 Nd2 N5 86.4(2) . . ?
O25 Nd2 N4 96.5(2) . . ?
O25 Nd2 N6 106.1(2) . . ?
O25 Nd2 O19 152.5(2) . . ?
O25 Nd2 O28 121.7(2) . . ?
O25 Nd2 O29 71.7(2) . . ?
O25 Nd2 O32 85.9(2) . . ?
O25 Nd2 O31 79.8(2) . . ?
O25 Nd2 O35 81.9(2) . . ?
O25 Nd2 O34 130.7(2) . . ?
O28 Nd2 N5 102.1(2) . . ?
O28 Nd2 N4 25.2(2) . . ?
O28 Nd2 N6 78.4(2) . . ?
O28 Nd2 O29 50.0(2) . . ?
O28 Nd2 O31 126.7(2) . . ?
O28 Nd2 O35 84.3(2) . . ?
O28 Nd2 O34 71.1(2) . . ?
O29 Nd2 N5 99.5(2) . . ?
O29 Nd2 N4 24.9(2) . . ?
O29 Nd2 N6 92.2(2) . . ?
O32 Nd2 N5 25.8(2) . . ?
O32 Nd2 N4 76.9(2) . . ?
O32 Nd2 N6 158.9(2) . . ?
O32 Nd2 O28 80.5(2) . . ?
O32 Nd2 O29 74.9(2) . . ?
O32 Nd2 O31 50.8(2) . . ?
O32 Nd2 O35 151.6(2) . . ?
O32 Nd2 O34 141.7(2) . . ?
O31 Nd2 N5 25.7(2) . . ?
O31 Nd2 N4 127.7(2) . . ?
O31 Nd2 N6 147.3(2) . . ?
O31 Nd2 O29 119.8(2) . . ?
O35 Nd2 N5 168.3(2) . . ?
O35 Nd2 N4 79.1(2) . . ?
O35 Nd2 N6 25.5(2) . . ?
O35 Nd2 O29 77.0(2) . . ?
O35 Nd2 O31 149.0(2) . . ?
O34 Nd2 N5 140.9(2) . . ?
O34 Nd2 N4 86.9(2) . . ?
O34 Nd2 N6 25.1(2) . . ?
O34 Nd2 O29 103.6(2) . . ?
O34 Nd2 O31 134.3(2) . . ?
O34 Nd2 O35 50.4(2) . . ?
C7 C2 C1 119.8(10) . . ?
C3 C2 C1 121.9(10) . . ?
C3 C2 C7 118.3(10) . . ?
O13 N2 Nd1 58.7(4) . . ?
O14 N2 Nd1 57.8(4) . . ?
O14 N2 O13 116.3(7) . . ?
O15 N2 Nd1 174.2(7) . . ?
O15 N2 O13 121.9(9) . . ?
O15 N2 O14 121.8(9) . . ?
O5 P2 O6 103.4(4) . . ?
O5 P2 C14 109.4(4) . . ?
O4 P2 O5 112.6(4) . . ?
O4 P2 O6 114.6(4) . . ?
O4 P2 C14 111.7(4) . . ?
O6 P2 C14 104.5(4) . . ?
O32 N5 Nd2 58.3(4) . . ?
O31 N5 Nd2 60.0(4) . . ?
O31 N5 O32 115.9(7) . . ?
O33 N5 Nd2 164.6(7) . . ?
O33 N5 O32 122.3(9) . . ?
O33 N5 O31 121.8(9) . . ?
C4 C5 H5 121.3 . . ?
C4 C5 C6 117.3(11) . . ?
C6 C5 H5 121.3 . . ?
C21 O5 P2 123.6(6) . . ?
O22 P5 O23 111.7(4) . . ?
O22 P5 O24 113.4(4) . . ?
O22 P5 C53 113.8(5) . . ?
O23 P5 O24 106.1(4) . . ?
O23 P5 C53 107.9(5) . . ?
O24 P5 C53 103.4(4) . . ?
P2 O4 Nd1 153.7(4) . . ?
O20 P4 C40 102.3(9) . . ?
O20 P4 O21 108.2(12) . . ?
O20A P4 C40 102.6(13) . . ?
O20A P4 O21 102.7(15) . . ?
O19 P4 O20 111.9(14) . . ?
O19 P4 O20A 116.8(16) . . ?
O19 P4 C40 112.8(4) . . ?
O19 P4 O21 112.5(4) . . ?
O21 P4 C40 108.5(4) . . ?
C47 O20 P4 130(2) . . ?
O20 C47 H47 105.7 . . ?
O20 C47 C49 108(2) . . ?
C48 C47 O20 112(2) . . ?
C48 C47 H47 105.7 . . ?
C48 C47 C49 118(5) . . ?
C49 C47 H47 105.7 . . ?
C47 C48 H48A 109.5 . . ?
C47 C48 H48B 109.5 . . ?
C47 C48 H48C 109.5 . . ?
H48A C48 H48B 109.5 . . ?
H48A C48 H48C 109.5 . . ?
H48B C48 H48C 109.5 . . ?
C47 C49 H49A 109.5 . . ?
C47 C49 H49B 109.5 . . ?
C47 C49 H49C 109.5 . . ?
H49A C49 H49B 109.5 . . ?
H49A C49 H49C 109.5 . . ?
H49B C49 H49C 109.5 . . ?
C47A O20A P4 127(3) . . ?
O20A C47A H47A 109.3 . . ?
O20A C47A C48A 110(3) . . ?
O20A C47A C49A 105(2) . . ?
C48A C47A H47A 109.3 . . ?
C48A C47A C49A 113(4) . . ?
C49A C47A H47A 109.3 . . ?
C47A C48A H48D 109.5 . . ?
C47A C48A H48E 109.5 . . ?
C47A C48A H48F 109.5 . . ?
H48D C48A H48E 109.5 . . ?
H48D C48A H48F 109.5 . . ?
H48E C48A H48F 109.5 . . ?
C47A C49A H49D 109.5 . . ?
C47A C49A H49E 109.5 . . ?
C47A C49A H49F 109.5 . . ?
H49D C49A H49E 109.5 . . ?
H49D C49A H49F 109.5 . . ?
H49E C49A H49F 109.5 . . ?
O28 N4 Nd2 56.7(4) . . ?
O29 N4 Nd2 58.8(4) . . ?
O29 N4 O28 115.5(7) . . ?
O30 N4 Nd2 176.3(6) . . ?
O30 N4 O28 121.3(8) . . ?
O30 N4 O29 123.1(8) . . ?
C5 C4 H4 119.1 . . ?
C5 C4 C3 121.8(12) . . ?
C3 C4 H4 119.1 . . ?
C2 C7 H7 119.8 . . ?
C6 C7 C2 120.4(13) . . ?
C6 C7 H7 119.8 . . ?
P3 O7 Nd1 149.4(4) . . ?
C24 O6 P2 120.1(6) . . ?
O25 P6 O26 114.9(4) . . ?
O25 P6 O27 111.6(4) . . ?
O25 P6 C66 112.6(4) . . ?
O26 P6 C66 103.4(5) . . ?
O27 P6 O26 104.1(4) . . ?
O27 P6 C66 109.7(5) . . ?
O36 N6 Nd2 173.0(8) . . ?
O36 N6 O35 121.5(9) . . ?
O36 N6 O34 123.2(8) . . ?
O35 N6 Nd2 58.0(4) . . ?
O34 N6 Nd2 57.8(4) . . ?
O34 N6 O35 115.3(7) . . ?
C5 C6 C7 121.1(14) . . ?
C5 C6 H6 119.4 . . ?
C7 C6 H6 119.4 . . ?
C34 O8 P3 124.9(6) . . ?
C37 O9 P3 124.7(5) . . ?
N1 O10 Nd1 95.5(4) . . ?
N1 O11 Nd1 96.7(4) . . ?
N2 O13 Nd1 95.9(5) . . ?
N2 O14 Nd1 97.0(5) . . ?
P2 C14 H14A 108.0 . . ?
P2 C14 H14B 108.0 . . ?
H14A C14 H14B 107.2 . . ?
C15 C14 P2 117.2(6) . . ?
C15 C14 H14A 108.0 . . ?
C15 C14 H14B 108.0 . . ?
C20 C15 C14 120.5(9) . . ?
C20 C15 C16 118.6(9) . . ?
C16 C15 C14 120.9(9) . . ?
C15 C20 H20 119.5 . . ?
C15 C20 C19 121.0(10) . . ?
C19 C20 H20 119.5 . . ?
C15 C16 H16 120.2 . . ?
C17 C16 C15 119.7(10) . . ?
C17 C16 H16 120.2 . . ?
N3 O16 Nd1 97.8(5) . . ?
C17 C18 H18 119.4 . . ?
C19 C18 H18 119.4 . . ?
C19 C18 C17 121.2(10) . . ?
C16 C17 H17 120.0 . . ?
C18 C17 C16 120.1(11) . . ?
C18 C17 H17 120.0 . . ?
N3 O17 Nd1 97.9(5) . . ?
P4 O19 Nd2 141.4(4) . . ?
C20 C19 H19 120.3 . . ?
C18 C19 C20 119.4(10) . . ?
C18 C19 H19 120.3 . . ?
P4 C40 H40A 108.8 . . ?
P4 C40 H40B 108.8 . . ?
H40A C40 H40B 107.7 . . ?
C41 C40 P4 113.8(7) . . ?
C41 C40 H40A 108.8 . . ?
C41 C40 H40B 108.8 . . ?
C41 C42 H42 118.9 . . ?
C43 C42 H42 118.9 . . ?
C43 C42 C41 122.2(11) . . ?
C42 C41 C40 119.8(10) . . ?
C46 C41 C40 121.9(9) . . ?
C46 C41 C42 118.3(10) . . ?
C42 C43 H43 120.6 . . ?
C42 C43 C44 118.8(11) . . ?
C44 C43 H43 120.6 . . ?
C41 C46 H46 119.6 . . ?
C41 C46 C45 120.8(10) . . ?
C45 C46 H46 119.6 . . ?
C46 C45 H45 119.9 . . ?
C46 C45 C44 120.2(11) . . ?
C44 C45 H45 119.9 . . ?
C43 C44 C45 119.8(10) . . ?
C43 C44 H44 120.1 . . ?
C45 C44 H44 120.1 . . ?
P5 O22 Nd2 171.8(4) . . ?
H22A C22 H22B 109.5 . . ?
H22A C22 H22C 109.5 . . ?
H22B C22 H22C 109.5 . . ?
C21 C22 H22A 109.5 . . ?
C21 C22 H22B 109.5 . . ?
C21 C22 H22C 109.5 . . ?
O5 C21 C22 107.4(8) . . ?
O5 C21 H21 109.7 . . ?
C22 C21 H21 109.7 . . ?
C23 C21 O5 108.2(8) . . ?
C23 C21 C22 112.1(8) . . ?
C23 C21 H21 109.7 . . ?
C50 O21 P4 124.2(6) . . ?
C60 O23 P5 125.3(6) . . ?
C21 C23 H23A 109.5 . . ?
C21 C23 H23B 109.5 . . ?
C21 C23 H23C 109.5 . . ?
H23A C23 H23B 109.5 . . ?
H23A C23 H23C 109.5 . . ?
H23B C23 H23C 109.5 . . ?
O6 C24 H24 109.9 . . ?
C25 C24 O6 107.6(9) . . ?
C25 C24 H24 109.9 . . ?
C25 C24 C26 111.8(11) . . ?
C26 C24 O6 107.8(10) . . ?
C26 C24 H24 109.9 . . ?
C63 O24 P5 119.2(7) . . ?
P6 O25 Nd2 150.1(4) . . ?
C24 C25 H25A 109.5 . . ?
C24 C25 H25B 109.5 . . ?
C24 C25 H25C 109.5 . . ?
H25A C25 H25B 109.5 . . ?
H25A C25 H25C 109.5 . . ?
H25B C25 H25C 109.5 . . ?
C73 O26 P6 123.9(7) . . ?
C24 C26 H26A 109.5 . . ?
C24 C26 H26B 109.5 . . ?
C24 C26 H26C 109.5 . . ?
H26A C26 H26B 109.5 . . ?
H26A C26 H26C 109.5 . . ?
H26B C26 H26C 109.5 . . ?
C76 O27 P6 122.9(6) . . ?
N4 O28 Nd2 98.1(5) . . ?
N4 O29 Nd2 96.3(5) . . ?
O21 C50 H50 109.4 . . ?
O21 C50 C51 104.4(7) . . ?
C51 C50 H50 109.4 . . ?
C52 C50 O21 109.6(8) . . ?
C52 C50 H50 109.4 . . ?
C52 C50 C51 114.4(9) . . ?
C50 C51 H51A 109.5 . . ?
C50 C51 H51B 109.5 . . ?
C50 C51 H51C 109.5 . . ?
H51A C51 H51B 109.5 . . ?
H51A C51 H51C 109.5 . . ?
H51B C51 H51C 109.5 . . ?
C50 C52 H52A 109.5 . . ?
C50 C52 H52B 109.5 . . ?
C50 C52 H52C 109.5 . . ?
H52A C52 H52B 109.5 . . ?
H52A C52 H52C 109.5 . . ?
H52B C52 H52C 109.5 . . ?
P5 C53 H53A 108.7 . . ?
P5 C53 H53B 108.7 . . ?
H53A C53 H53B 107.6 . . ?
C54 C53 P5 114.2(7) . . ?
C54 C53 H53A 108.7 . . ?
C54 C53 H53B 108.7 . . ?
C55 C54 C53 121.1(10) . . ?
C59 C54 C53 119.1(9) . . ?
C59 C54 C55 119.8(10) . . ?
C54 C55 H55 120.1 . . ?
C56 C55 C54 119.8(10) . . ?
C56 C55 H55 120.1 . . ?
C55 C56 H56 119.7 . . ?
C57 C56 C55 120.6(11) . . ?
C57 C56 H56 119.7 . . ?
C56 C57 H57 119.7 . . ?
C56 C57 C58 120.5(11) . . ?
C58 C57 H57 119.7 . . ?
C57 C58 H58 120.2 . . ?
C57 C58 C59 119.5(11) . . ?
C59 C58 H58 120.2 . . ?
C54 C59 C58 119.7(10) . . ?
C54 C59 H59 120.1 . . ?
C58 C59 H59 120.1 . . ?
O23 C60 H60 109.6 . . ?
O23 C60 C61 108.0(9) . . ?
O23 C60 C62 107.3(11) . . ?
C61 C60 H60 109.6 . . ?
C62 C60 H60 109.6 . . ?
C62 C60 C61 112.6(11) . . ?
C60 C61 H61A 109.5 . . ?
C60 C61 H61B 109.5 . . ?
C60 C61 H61C 109.5 . . ?
H61A C61 H61B 109.5 . . ?
H61A C61 H61C 109.5 . . ?
H61B C61 H61C 109.5 . . ?
C60 C62 H62A 109.5 . . ?
C60 C62 H62B 109.5 . . ?
C60 C62 H62C 109.5 . . ?
H62A C62 H62B 109.5 . . ?
H62A C62 H62C 109.5 . . ?
H62B C62 H62C 109.5 . . ?
O24 C63 H63 109.5 . . ?
O24 C63 C64 106.8(10) . . ?
O24 C63 C65 108.5(10) . . ?
C64 C63 H63 109.5 . . ?
C65 C63 H63 109.5 . . ?
C65 C63 C64 112.8(12) . . ?
C63 C64 H64A 109.5 . . ?
C63 C64 H64B 109.5 . . ?
C63 C64 H64C 109.5 . . ?
H64A C64 H64B 109.5 . . ?
H64A C64 H64C 109.5 . . ?
H64B C64 H64C 109.5 . . ?
C63 C65 H65A 109.5 . . ?
C63 C65 H65B 109.5 . . ?
C63 C65 H65C 109.5 . . ?
H65A C65 H65B 109.5 . . ?
H65A C65 H65C 109.5 . . ?
H65B C65 H65C 109.5 . . ?
P6 C66 H66A 108.9 . . ?
P6 C66 H66B 108.9 . . ?
H66A C66 H66B 107.7 . . ?
C67 C66 P6 113.5(7) . . ?
C67 C66 H66A 108.9 . . ?
C67 C66 H66B 108.9 . . ?
C68 C67 C66 120.0(9) . . ?
C72 C67 C66 122.4(9) . . ?
C72 C67 C68 117.5(9) . . ?
C67 C68 H68 119.3 . . ?
C67 C68 C69 121.4(10) . . ?
C69 C68 H68 119.3 . . ?
C68 C69 H69 120.4 . . ?
C70 C69 C68 119.2(9) . . ?
C70 C69 H69 120.4 . . ?
C69 C70 H70 119.6 . . ?
C69 C70 C71 120.9(9) . . ?
C71 C70 H70 119.6 . . ?
C70 C71 H71 120.4 . . ?
C70 C71 C72 119.1(9) . . ?
C72 C71 H71 120.4 . . ?
C67 C72 C71 121.9(9) . . ?
C67 C72 H72 119.1 . . ?
C71 C72 H72 119.1 . . ?
O26 C73 H73 109.3 . . ?
O26 C73 C74 107.0(10) . . ?
O26 C73 C75 107.1(9) . . ?
C74 C73 H73 109.3 . . ?
C75 C73 H73 109.3 . . ?
C75 C73 C74 114.7(10) . . ?
C73 C74 H74A 109.5 . . ?
C73 C74 H74B 109.5 . . ?
C73 C74 H74C 109.5 . . ?
H74A C74 H74B 109.5 . . ?
H74A C74 H74C 109.5 . . ?
H74B C74 H74C 109.5 . . ?
O27 C76 H76 109.4 . . ?
O27 C76 C77 106.7(9) . . ?
O27 C76 C78 108.9(9) . . ?
C77 C76 H76 109.4 . . ?
C78 C76 H76 109.4 . . ?
C78 C76 C77 113.1(10) . . ?
C76 C77 H77A 109.5 . . ?
C76 C77 H77B 109.5 . . ?
C76 C77 H77C 109.5 . . ?
H77A C77 H77B 109.5 . . ?
H77A C77 H77C 109.5 . . ?
H77B C77 H77C 109.5 . . ?
C76 C78 H78A 109.5 . . ?
C76 C78 H78B 109.5 . . ?
C76 C78 H78C 109.5 . . ?
H78A C78 H78B 109.5 . . ?
H78A C78 H78C 109.5 . . ?
H78B C78 H78C 109.5 . . ?
C73 C75 H75A 109.5 . . ?
C73 C75 H75B 109.5 . . ?
C73 C75 H75C 109.5 . . ?
H75A C75 H75B 109.5 . . ?
H75A C75 H75C 109.5 . . ?
H75B C75 H75C 109.5 . . ?
N5 O32 Nd2 96.0(5) . . ?
N5 O31 Nd2 94.3(5) . . ?
H36A C36 H36B 109.5 . . ?
H36A C36 H36C 109.5 . . ?
H36B C36 H36C 109.5 . . ?
C34 C36 H36A 109.5 . . ?
C34 C36 H36B 109.5 . . ?
C34 C36 H36C 109.5 . . ?
H35A C35 H35B 109.5 . . ?
H35A C35 H35C 109.5 . . ?
H35B C35 H35C 109.5 . . ?
C34 C35 H35A 109.5 . . ?
C34 C35 H35B 109.5 . . ?
C34 C35 H35C 109.5 . . ?
N6 O35 Nd2 96.5(5) . . ?
O8 C34 C36 109.8(8) . . ?
O8 C34 C35 106.0(8) . . ?
O8 C34 H34 109.1 . . ?
C36 C34 H34 109.1 . . ?
C35 C34 C36 113.6(11) . . ?
C35 C34 H34 109.1 . . ?
N6 O34 Nd2 97.1(5) . . ?
O9 C37 H37 109.5 . . ?
O9 C37 C38 105.6(7) . . ?
O9 C37 C39 109.0(10) . . ?
C38 C37 H37 109.5 . . ?
C39 C37 H37 109.5 . . ?
C39 C37 C38 113.7(9) . . ?
C37 C38 H38A 109.5 . . ?
C37 C38 H38B 109.5 . . ?
C37 C38 H38C 109.5 . . ?
H38A C38 H38B 109.5 . . ?
H38A C38 H38C 109.5 . . ?
H38B C38 H38C 109.5 . . ?
O7 P3 O8 114.0(4) . . ?
O7 P3 O9 113.0(4) . . ?
O7 P3 C27 113(2) . . ?
O7 P3 C27A 110.0(6) . . ?
O8 P3 C27 102(3) . . ?
O8 P3 C27A 104.6(9) . . ?
O9 P3 O8 106.2(4) . . ?
O9 P3 C27 108(2) . . ?
O9 P3 C27A 108.6(7) . . ?
P3 C27 H27A 107.9 . . ?
P3 C27 H27B 107.9 . . ?
H27A C27 H27B 107.2 . . ?
C28 C27 P3 117(4) . . ?
C28 C27 H27A 107.9 . . ?
C28 C27 H27B 107.9 . . ?
C29 C28 C27 117(4) . . ?
C33 C28 C27 122(4) . . ?
C33 C28 C29 120(3) . . ?
C28 C29 H29 120.6 . . ?
C30 C29 C28 119(4) . . ?
C30 C29 H29 120.6 . . ?
C29 C30 H30 121.1 . . ?
C31 C30 C29 118(4) . . ?
C31 C30 H30 121.1 . . ?
C30 C31 H31 117.7 . . ?
C32 C31 C30 125(4) . . ?
C32 C31 H31 117.7 . . ?
C31 C32 H32 121.5 . . ?
C31 C32 C33 117(4) . . ?
C33 C32 H32 121.5 . . ?
C28 C33 C32 121(4) . . ?
C28 C33 H33 119.6 . . ?
C32 C33 H33 119.6 . . ?
P3 C27A H27C 108.8 . . ?
P3 C27A H27D 108.8 . . ?
H27C C27A H27D 107.7 . . ?
C28A C27A P3 113.7(11) . . ?
C28A C27A H27C 108.8 . . ?
C28A C27A H27D 108.8 . . ?
C29A C28A C27A 118.4(15) . . ?
C33A C28A C27A 121.3(16) . . ?
C33A C28A C29A 120.3(15) . . ?
C28A C29A H29A 120.1 . . ?
C30A C29A C28A 119.9(19) . . ?
C30A C29A H29A 120.1 . . ?
C29A C30A H30A 121.2 . . ?
C31A C30A C29A 118(2) . . ?
C31A C30A H30A 121.2 . . ?
C30A C31A H31A 118.4 . . ?
C30A C31A C32A 123.3(16) . . ?
C32A C31A H31A 118.4 . . ?
C31A C32A H32A 120.3 . . ?
C31A C32A C33A 119(2) . . ?
C33A C32A H32A 120.3 . . ?
C28A C33A C32A 120(2) . . ?
C28A C33A H33A 120.2 . . ?
C32A C33A H33A 120.2 . . ?
C2 C3 C4 120.9(12) . . ?
C2 C3 H3 119.5 . . ?
C4 C3 H3 119.5 . . ?
O16 N3 Nd1 57.3(4) . . ?
O16 N3 O17 114.3(7) . . ?
O18 N3 Nd1 177.7(7) . . ?
O18 N3 O16 121.9(9) . . ?
O18 N3 O17 123.8(8) . . ?
O17 N3 Nd1 57.0(4) . . ?
C37 C39 H39A 109.5 . . ?
C37 C39 H39B 109.5 . . ?
C37 C39 H39C 109.5 . . ?
H39A C39 H39B 109.5 . . ?
H39A C39 H39C 109.5 . . ?
H39B C39 H39C 109.5 . . ?

loop_
_geom_bond_atom_site_label_1
_geom_bond_atom_site_label_2
_geom_bond_distance
_geom_bond_site_symmetry_2
_geom_bond_publ_flag
Nd1 O1 2.349(5) . ?
Nd1 O4 2.397(6) . ?
Nd1 O7 2.386(5) . ?
Nd1 O10 2.565(6) . ?
Nd1 O11 2.540(6) . ?
Nd1 O13 2.521(6) . ?
Nd1 O14 2.501(6) . ?
Nd1 O16 2.531(6) . ?
Nd1 O17 2.526(7) . ?
C1 H1A 0.9900 . ?
C1 H1B 0.9900 . ?
C1 P1 1.754(10) . ?
C1 C2 1.506(13) . ?
N1 O10 1.275(9) . ?
N1 O12 1.206(9) . ?
N1 O11 1.278(9) . ?
O1 P1 1.479(6) . ?
P1 O2 1.485(12) . ?
P1 O2A 1.635(12) . ?
P1 O3 1.488(11) . ?
P1 O3A 1.706(18) . ?
O2 C8 1.431(18) . ?
C8 H8 1.0000 . ?
C8 C9 1.47(2) . ?
C8 C10 1.49(2) . ?
C9 H9A 0.9800 . ?
C9 H9B 0.9800 . ?
C9 H9C 0.9800 . ?
C10 H10A 0.9800 . ?
C10 H10B 0.9800 . ?
C10 H10C 0.9800 . ?
O2A C8A 1.410(19) . ?
C8A H8A 1.0000 . ?
C8A C9A 1.45(2) . ?
C8A C10A 1.43(2) . ?
C9A H9AA 0.9800 . ?
C9A H9AB 0.9800 . ?
C9A H9AC 0.9800 . ?
C10A H10D 0.9800 . ?
C10A H10E 0.9800 . ?
C10A H10F 0.9800 . ?
O3 C11 1.47(2) . ?
C11 H11 1.0000 . ?
C11 C12 1.50(3) . ?
C11 C13 1.48(3) . ?
C12 H12A 0.9800 . ?
C12 H12B 0.9800 . ?
C12 H12C 0.9800 . ?
C13 H13A 0.9800 . ?
C13 H13B 0.9800 . ?
C13 H13C 0.9800 . ?
O3A C11A 1.48(2) . ?
C11A H11A 1.0000 . ?
C11A C12A 1.50(3) . ?
C11A C13A 1.49(3) . ?
C12A H12D 0.9800 . ?
C12A H12E 0.9800 . ?
C12A H12F 0.9800 . ?
C13A H13D 0.9800 . ?
C13A H13E 0.9800 . ?
C13A H13F 0.9800 . ?
Nd2 O19 2.400(6) . ?
Nd2 O22 2.376(6) . ?
Nd2 O25 2.377(6) . ?
Nd2 O28 2.514(7) . ?
Nd2 O29 2.564(7) . ?
Nd2 O32 2.504(6) . ?
Nd2 O31 2.544(7) . ?
Nd2 O35 2.532(7) . ?
Nd2 O34 2.528(6) . ?
C2 C7 1.390(17) . ?
C2 C3 1.350(15) . ?
N2 O13 1.265(11) . ?
N2 O14 1.260(10) . ?
N2 O15 1.206(10) . ?
P2 O5 1.553(6) . ?
P2 O4 1.491(6) . ?
P2 O6 1.559(6) . ?
P2 C14 1.772(9) . ?
N5 O32 1.280(10) . ?
N5 O31 1.273(11) . ?
N5 O33 1.225(10) . ?
C5 H5 0.9500 . ?
C5 C4 1.370(18) . ?
C5 C6 1.375(18) . ?
O5 C21 1.472(11) . ?
P5 O22 1.482(7) . ?
P5 O23 1.529(7) . ?
P5 O24 1.573(7) . ?
P5 C53 1.773(10) . ?
P4 O20 1.546(15) . ?
P4 O20A 1.538(17) . ?
P4 O19 1.478(6) . ?
P4 C40 1.788(10) . ?
P4 O21 1.550(7) . ?
O20 C47 1.457(18) . ?
C47 H47 1.0000 . ?
C47 C48 1.46(4) . ?
C47 C49 1.51(3) . ?
C48 H48A 0.9800 . ?
C48 H48B 0.9800 . ?
C48 H48C 0.9800 . ?
C49 H49A 0.9800 . ?
C49 H49B 0.9800 . ?
C49 H49C 0.9800 . ?
O20A C47A 1.47(2) . ?
C47A H47A 1.0000 . ?
C47A C48A 1.48(4) . ?
C47A C49A 1.52(3) . ?
C48A H48D 0.9800 . ?
C48A H48E 0.9800 . ?
C48A H48F 0.9800 . ?
C49A H49D 0.9800 . ?
C49A H49E 0.9800 . ?
C49A H49F 0.9800 . ?
N4 O28 1.279(10) . ?
N4 O29 1.260(10) . ?
N4 O30 1.190(10) . ?
C4 H4 0.9500 . ?
C4 C3 1.383(16) . ?
C7 H7 0.9500 . ?
C7 C6 1.384(16) . ?
O7 P3 1.487(6) . ?
O6 C24 1.488(12) . ?
P6 O25 1.483(6) . ?
P6 O26 1.561(7) . ?
P6 O27 1.557(7) . ?
P6 C66 1.783(10) . ?
N6 O36 1.190(10) . ?
N6 O35 1.282(10) . ?
N6 O34 1.268(10) . ?
C6 H6 0.9500 . ?
O8 C34 1.479(11) . ?
O8 P3 1.565(7) . ?
O9 C37 1.467(11) . ?
O9 P3 1.553(7) . ?
C14 H14A 0.9900 . ?
C14 H14B 0.9900 . ?
C14 C15 1.511(13) . ?
C15 C20 1.383(14) . ?
C15 C16 1.403(14) . ?
C20 H20 0.9500 . ?
C20 C19 1.392(15) . ?
C16 H16 0.9500 . ?
C16 C17 1.394(14) . ?
O16 N3 1.271(10) . ?
O18 N3 1.213(10) . ?
C18 H18 0.9500 . ?
C18 C17 1.367(16) . ?
C18 C19 1.361(15) . ?
C17 H17 0.9500 . ?
O17 N3 1.273(11) . ?
C19 H19 0.9500 . ?
C40 H40A 0.9900 . ?
C40 H40B 0.9900 . ?
C40 C41 1.516(13) . ?
C42 H42 0.9500 . ?
C42 C41 1.389(15) . ?
C42 C43 1.372(16) . ?
C41 C46 1.366(14) . ?
C43 H43 0.9500 . ?
C43 C44 1.380(17) . ?
C46 H46 0.9500 . ?
C46 C45 1.379(15) . ?
C45 H45 0.9500 . ?
C45 C44 1.388(16) . ?
C44 H44 0.9500 . ?
C22 H22A 0.9800 . ?
C22 H22B 0.9800 . ?
C22 H22C 0.9800 . ?
C22 C21 1.497(13) . ?
C21 H21 1.0000 . ?
C21 C23 1.464(14) . ?
O21 C50 1.486(11) . ?
O23 C60 1.470(12) . ?
C23 H23A 0.9800 . ?
C23 H23B 0.9800 . ?
C23 H23C 0.9800 . ?
C24 H24 1.0000 . ?
C24 C25 1.469(16) . ?
C24 C26 1.484(18) . ?
O24 C63 1.460(12) . ?
C25 H25A 0.9800 . ?
C25 H25B 0.9800 . ?
C25 H25C 0.9800 . ?
O26 C73 1.456(13) . ?
C26 H26A 0.9800 . ?
C26 H26B 0.9800 . ?
C26 H26C 0.9800 . ?
O27 C76 1.453(12) . ?
C50 H50 1.0000 . ?
C50 C51 1.504(14) . ?
C50 C52 1.480(13) . ?
C51 H51A 0.9800 . ?
C51 H51B 0.9800 . ?
C51 H51C 0.9800 . ?
C52 H52A 0.9800 . ?
C52 H52B 0.9800 . ?
C52 H52C 0.9800 . ?
C53 H53A 0.9900 . ?
C53 H53B 0.9900 . ?
C53 C54 1.485(14) . ?
C54 C55 1.395(14) . ?
C54 C59 1.372(14) . ?
C55 H55 0.9500 . ?
C55 C56 1.384(15) . ?
C56 H56 0.9500 . ?
C56 C57 1.368(16) . ?
C57 H57 0.9500 . ?
C57 C58 1.370(17) . ?
C58 H58 0.9500 . ?
C58 C59 1.418(16) . ?
C59 H59 0.9500 . ?
C60 H60 1.0000 . ?
C60 C61 1.514(19) . ?
C60 C62 1.489(19) . ?
C61 H61A 0.9800 . ?
C61 H61B 0.9800 . ?
C61 H61C 0.9800 . ?
C62 H62A 0.9800 . ?
C62 H62B 0.9800 . ?
C62 H62C 0.9800 . ?
C63 H63 1.0000 . ?
C63 C64 1.497(17) . ?
C63 C65 1.490(16) . ?
C64 H64A 0.9800 . ?
C64 H64B 0.9800 . ?
C64 H64C 0.9800 . ?
C65 H65A 0.9800 . ?
C65 H65B 0.9800 . ?
C65 H65C 0.9800 . ?
C66 H66A 0.9900 . ?
C66 H66B 0.9900 . ?
C66 C67 1.507(13) . ?
C67 C68 1.387(13) . ?
C67 C72 1.370(14) . ?
C68 H68 0.9500 . ?
C68 C69 1.396(14) . ?
C69 H69 0.9500 . ?
C69 C70 1.355(15) . ?
C70 H70 0.9500 . ?
C70 C71 1.378(15) . ?
C71 H71 0.9500 . ?
C71 C72 1.386(14) . ?
C72 H72 0.9500 . ?
C73 H73 1.0000 . ?
C73 C74 1.510(15) . ?
C73 C75 1.502(14) . ?
C74 H74A 0.9800 . ?
C74 H74B 0.9800 . ?
C74 H74C 0.9800 . ?
C76 H76 1.0000 . ?
C76 C77 1.506(13) . ?
C76 C78 1.498(16) . ?
C77 H77A 0.9800 . ?
C77 H77B 0.9800 . ?
C77 H77C 0.9800 . ?
C78 H78A 0.9800 . ?
C78 H78B 0.9800 . ?
C78 H78C 0.9800 . ?
C75 H75A 0.9800 . ?
C75 H75B 0.9800 . ?
C75 H75C 0.9800 . ?
C36 H36A 0.9800 . ?
C36 H36B 0.9800 . ?
C36 H36C 0.9800 . ?
C36 C34 1.511(15) . ?
C35 H35A 0.9800 . ?
C35 H35B 0.9800 . ?
C35 H35C 0.9800 . ?
C35 C34 1.490(16) . ?
C34 H34 1.0000 . ?
C37 H37 1.0000 . ?
C37 C38 1.507(13) . ?
C37 C39 1.495(14) . ?
C38 H38A 0.9800 . ?
C38 H38B 0.9800 . ?
C38 H38C 0.9800 . ?
P3 C27 1.78(3) . ?
P3 C27A 1.779(12) . ?
C27 H27A 0.9900 . ?
C27 H27B 0.9900 . ?
C27 C28 1.53(3) . ?
C28 C29 1.41(3) . ?
C28 C33 1.37(3) . ?
C29 H29 0.9500 . ?
C29 C30 1.39(3) . ?
C30 H30 0.9500 . ?
C30 C31 1.36(4) . ?
C31 H31 0.9500 . ?
C31 C32 1.36(4) . ?
C32 H32 0.9500 . ?
C32 C33 1.39(4) . ?
C33 H33 0.9500 . ?
C27A H27C 0.9900 . ?
C27A H27D 0.9900 . ?
C27A C28A 1.534(15) . ?
C28A C29A 1.40(2) . ?
C28A C33A 1.37(2) . ?
C29A H29A 0.9500 . ?
C29A C30A 1.40(2) . ?
C30A H30A 0.9500 . ?
C30A C31A 1.36(3) . ?
C31A H31A 0.9500 . ?
C31A C32A 1.36(3) . ?
C32A H32A 0.9500 . ?
C32A C33A 1.38(2) . ?
C33A H33A 0.9500 . ?
C3 H3 0.9500 . ?
C39 H39A 0.9800 . ?
C39 H39B 0.9800 . ?
C39 H39C 0.9800 . ?
